data_4302198
loop_
_publ_author_name
'Bin Sun'
'Jing-Xin Guan'
'Li Xu'
'Bo-Le Yu'
'Long Jiang'
'Jun-Feng Kou'
'Li Wang'
'Xi-Dong Ding'
'Hui Chao'
'Liang-Nian Ji'

_publ_contact_author_email ceschh@mail.sysu.edu.cn
_publ_contact_author_fax 86-20-84035497
_publ_contact_author_phone 86-20-84134058
_publ_section_title
;
DNA Condensation Induced by Ruthenium(II) Polypyridyl Complexes
[Ru(bpy)2(PIPSH)]2+ and [Ru(bpy)2(PIPNH)]2+
;
_journal_name_full 'Inorganic Chemistry'
_journal_page_first 4637
_journal_page_last 4639
_journal_paper_doi 10.1021/ic900102r
_journal_volume 48
_journal_year 2009
_chemical_formula_sum 'C324 H303 Cl6 N57 O56 Ru6 S6'
_chemical_formula_weight 6902.71
_chemical_name_systematic
; 
 ? 
;
_space_group_IT_number 2
_symmetry_cell_setting triclinic
_symmetry_space_group_name_Hall '-P 1'
_symmetry_space_group_name_H-M 'P -1'
_atom_sites_solution_hydrogens geom
_atom_sites_solution_primary direct
_atom_sites_solution_secondary difmap
_audit_creation_method SHELXL-97
_cell_angle_alpha 94.190(2)
_cell_angle_beta 108.212(2)
_cell_angle_gamma 96.603(2)
_cell_formula_units_Z 2
_cell_length_a 22.2632(4)
_cell_length_b 23.6753(5)
_cell_length_c 30.5695(6)
_cell_measurement_temperature 173(2)
_cell_measurement_theta_max 60.15
_cell_measurement_theta_min 2.11
_cell_volume 15102.4(6)
_computing_cell_refinement
;
CrysAlis RED, Oxford Diffraction Ltd.,
Version 1.171.31.7 (release 18-10-2006 CrysAlis171 .NET)
(compiled Oct 18 2006,16:28:17)
;
_computing_data_collection
;
CrysAlis CCD, Oxford Diffraction Ltd.,
Version 1.171.31.7 (release 18-10-2006 CrysAlis171 .NET)
(compiled Oct 18 2006,16:28:17)
;
_computing_data_reduction
;
CrysAlis RED, Oxford Diffraction Ltd.,
Version 1.171.31.7 (release 18-10-2006 CrysAlis171 .NET)
(compiled Oct 18 2006,16:28:17)
;
_computing_structure_refinement 'SHELXL-97 (Sheldrick, 1997)'
_computing_structure_solution 'SHELXS-97 (Sheldrick, 1990)'
_diffrn_ambient_temperature 173(2)
_diffrn_detector_area_resol_mean 16.0855
_diffrn_measured_fraction_theta_full 0.945
_diffrn_measured_fraction_theta_max 0.945
_diffrn_measurement_device_type 'Gemini S Ultra'
_diffrn_measurement_method '\w and \p scan'
_diffrn_radiation_monochromator graphite
_diffrn_radiation_source 'Enhance (Cu) X-ray Source'
_diffrn_radiation_type CuK\a
_diffrn_radiation_wavelength 1.54178
_diffrn_reflns_av_R_equivalents 0.0199
_diffrn_reflns_av_sigmaI/netI 0.0506
_diffrn_reflns_limit_h_max 23
_diffrn_reflns_limit_h_min -24
_diffrn_reflns_limit_k_max 26
_diffrn_reflns_limit_k_min -26
_diffrn_reflns_limit_l_max 32
_diffrn_reflns_limit_l_min -34
_diffrn_reflns_number 82581
_diffrn_reflns_theta_full 60.15
_diffrn_reflns_theta_max 60.15
_diffrn_reflns_theta_min 2.11
_exptl_absorpt_coefficient_mu 3.979
_exptl_absorpt_correction_T_max 0.3132
_exptl_absorpt_correction_T_min 0.2734
_exptl_absorpt_correction_type multi-scan
_exptl_absorpt_process_details
;
CrysAlis RED, Oxford Diffraction Ltd.,
Version 1.171.31.7 (release 18-10-2006 CrysAlis171 .NET)
(compiled Oct 18 2006,16:28:17)
Empirical absorption correction using spherical harmonics,
implemented in SCALE3 ABSPACK scaling algorithm.
;
_exptl_crystal_colour red
_exptl_crystal_density_diffrn 1.518
_exptl_crystal_density_method 'not measured'
_exptl_crystal_description block
_exptl_crystal_F_000 7112
_exptl_crystal_size_max 0.44
_exptl_crystal_size_mid 0.41
_exptl_crystal_size_min 0.38
_refine_diff_density_max 2.529
_refine_diff_density_min -3.454
_refine_diff_density_rms 0.116
_refine_ls_extinction_method none
_refine_ls_goodness_of_fit_ref 1.050
_refine_ls_hydrogen_treatment constr
_refine_ls_matrix_type fullcycle
_refine_ls_number_parameters 4120
_refine_ls_number_reflns 42602
_refine_ls_number_restraints 14
_refine_ls_restrained_S_all 1.129
_refine_ls_R_factor_all 0.1490
_refine_ls_R_factor_gt 0.0608
_refine_ls_shift/su_max 0.011
_refine_ls_shift/su_mean 0.000
_refine_ls_structure_factor_coef Fsqd
_refine_ls_weighting_details 'calc w=1/[\s^2^(Fo^2^)+(0.1521P)^2^+0.0000P] where P=(Fo^2^+2Fc^2^)/3'
_refine_ls_weighting_scheme calc
_refine_ls_wR_factor_gt 0.1952
_refine_ls_wR_factor_ref 0.2977
_reflns_number_gt 12349
_reflns_number_total 42602
_reflns_threshold_expression >2sigma(I)
_cod_data_source_file ic900102r_si_002.cif
_cod_data_source_block RuPIPS
_cod_original_cell_volume 15102.4(5)
_cod_database_code 4302198

loop_
_publ_contact_author
;
                               Hui Chao
                               School of Chemistry and Chemical Engineering
                               Sun Yat-Sen University
                               Guangzhou, 510275
                               P. R. China
;
;
                               Liang-Nian Ji
                               School of Chemistry and Chemical Engineering
                               Sun Yat-Sen University
                               Guangzhou, 510275
                               P. R. China
;

loop_
_symmetry_equiv_pos_as_xyz
'x, y, z'
'-x, -y, -z'

loop_
_atom_site_label
_atom_site_type_symbol
_atom_site_fract_x
_atom_site_fract_y
_atom_site_fract_z
_atom_site_U_iso_or_equiv
_atom_site_adp_type
_atom_site_occupancy
_atom_site_symmetry_multiplicity
_atom_site_calc_flag
_atom_site_refinement_flags
_atom_site_disorder_assembly
_atom_site_disorder_group
C1 C 0.7114 0.8807 0.5039 0.035(2) Uani 1 1 d . . .
H1 H 0.7436 0.9132 0.5111 0.042 Uiso 1 1 calc R . .
C2 C 0.7003 0.8528 0.5400 0.038(2) Uani 1 1 d . . .
H2 H 0.7253 0.8661 0.5712 0.045 Uiso 1 1 calc R . .
C3 C 0.6537 0.8065 0.5307 0.029(2) Uani 1 1 d . . .
H3 H 0.6457 0.7878 0.5552 0.035 Uiso 1 1 calc R . .
C4 C 0.6181 0.7870 0.4846 0.026(2) Uani 1 1 d . . .
C5 C 0.6321 0.8163 0.4494 0.023(2) Uani 1 1 d . . .
C6 C 0.5982 0.7984 0.4014 0.026(2) Uani 1 1 d . . .
C7 C 0.5527 0.7468 0.3868 0.026(2) Uani 1 1 d . . .
C8 C 0.5221 0.7322 0.3388 0.035(2) Uani 1 1 d . . .
H8 H 0.4900 0.6997 0.3275 0.042 Uiso 1 1 calc R . .
C9 C 0.5396 0.7659 0.3081 0.033(2) Uani 1 1 d . . .
H9 H 0.5201 0.7560 0.2756 0.039 Uiso 1 1 calc R . .
C10 C 0.5856 0.8145 0.3250 0.028(2) Uani 1 1 d . . .
H10 H 0.5973 0.8366 0.3034 0.034 Uiso 1 1 calc R . .
C11 C 0.5714 0.7359 0.4695 0.035(2) Uani 1 1 d . . .
C12 C 0.5412 0.7170 0.4230 0.028(2) Uani 1 1 d . . .
C13 C 0.5101 0.6574 0.4637 0.029(2) Uani 1 1 d . . .
C14 C 0.4782 0.6062 0.4768 0.039(2) Uani 1 1 d . . .
C15 C 0.4868 0.6003 0.5235 0.046(3) Uani 1 1 d . . .
H15 H 0.5124 0.6299 0.5467 0.056 Uiso 1 1 calc R . .
C16 C 0.4588 0.5528 0.5360 0.043(2) Uani 1 1 d . . .
H16 H 0.4662 0.5492 0.5680 0.052 Uiso 1 1 calc R . .
C17 C 0.4195 0.5092 0.5027 0.037(2) Uani 1 1 d . . .
C18 C 0.4089 0.5151 0.4561 0.040(2) Uani 1 1 d . . .
H18 H 0.3814 0.4865 0.4328 0.048 Uiso 1 1 calc R . .
C19 C 0.4393 0.5642 0.4436 0.040(2) Uani 1 1 d . . .
H19 H 0.4326 0.5681 0.4118 0.048 Uiso 1 1 calc R . .
C20 C 0.3883 0.4576 0.5161 0.051(3) Uani 1 1 d . . .
C21 C 0.3276 0.3733 0.5086 0.058(2) Uani 1 1 d U . .
C22 C 0.3454 0.3870 0.5563 0.062(2) Uani 1 1 d U . .
C23 C 0.3257 0.3520 0.5864 0.078(3) Uani 1 1 d U . .
H23 H 0.3389 0.3593 0.6192 0.094 Uiso 1 1 calc R . .
C24 C 0.2802 0.3015 0.5575 0.084(3) Uani 1 1 d U . .
H24 H 0.2610 0.2763 0.5738 0.101 Uiso 1 1 calc R . .
C25 C 0.2642 0.2881 0.5145 0.084(3) Uani 1 1 d U . .
H25 H 0.2360 0.2535 0.5012 0.101 Uiso 1 1 calc R . .
C26 C 0.2866 0.3225 0.4847 0.074(3) Uani 1 1 d U . .
H26 H 0.2753 0.3124 0.4522 0.088 Uiso 1 1 calc R . .
C27 C 0.5756 0.9496 0.4326 0.037(2) Uani 1 1 d . . .
H27 H 0.5913 0.9316 0.4598 0.045 Uiso 1 1 calc R . .
C28 C 0.5227 0.9794 0.4274 0.048(3) Uani 1 1 d . . .
H28 H 0.5024 0.9802 0.4505 0.058 Uiso 1 1 calc R . .
C29 C 0.5013 1.0063 0.3897 0.061(3) Uani 1 1 d . . .
H29 H 0.4668 1.0275 0.3867 0.073 Uiso 1 1 calc R . .
C30 C 0.5289 1.0037 0.3552 0.051(3) Uani 1 1 d . . .
H30 H 0.5135 1.0222 0.3282 0.062 Uiso 1 1 calc R . .
C31 C 0.5816 0.9723 0.3612 0.033(2) Uani 1 1 d . . .
C32 C 0.6136 0.9656 0.3266 0.027(2) Uani 1 1 d . . .
C33 C 0.5953 0.9849 0.2840 0.045(3) Uani 1 1 d . . .
H33 H 0.5597 1.0052 0.2754 0.054 Uiso 1 1 calc R . .
C34 C 0.6278 0.9750 0.2536 0.045(3) Uani 1 1 d . . .
H34 H 0.6135 0.9861 0.2232 0.053 Uiso 1 1 calc R . .
C35 C 0.6820 0.9487 0.2678 0.039(2) Uani 1 1 d . . .
H35 H 0.7069 0.9433 0.2480 0.047 Uiso 1 1 calc R . .
C36 C 0.6987 0.9310 0.3103 0.035(2) Uani 1 1 d . . .
H36 H 0.7357 0.9127 0.3198 0.041 Uiso 1 1 calc R . .
C37 C 0.7605 0.8169 0.3777 0.031(2) Uani 1 1 d . . .
H37 H 0.7209 0.7937 0.3610 0.037 Uiso 1 1 calc R . .
C38 C 0.8152 0.7969 0.3778 0.040(2) Uani 1 1 d . . .
H38 H 0.8138 0.7606 0.3618 0.048 Uiso 1 1 calc R . .
C39 C 0.8745 0.8311 0.4020 0.054(3) Uani 1 1 d . . .
H39 H 0.9137 0.8180 0.4031 0.065 Uiso 1 1 calc R . .
C40 C 0.8740 0.8848 0.4245 0.038(2) Uani 1 1 d . . .
H40 H 0.9128 0.9095 0.4401 0.046 Uiso 1 1 calc R . .
C41 C 0.8164 0.9009 0.4233 0.031(2) Uani 1 1 d . . .
C42 C 0.8122 0.9560 0.4467 0.030(2) Uani 1 1 d . . .
C43 C 0.8650 0.9938 0.4758 0.045(3) Uani 1 1 d . . .
H43 H 0.9071 0.9851 0.4808 0.054 Uiso 1 1 calc R . .
C44 C 0.8554 1.0427 0.4966 0.053(3) Uani 1 1 d . . .
H44 H 0.8908 1.0681 0.5170 0.063 Uiso 1 1 calc R . .
C45 C 0.7954 1.0558 0.4884 0.051(3) Uani 1 1 d . . .
H45 H 0.7888 1.0907 0.5024 0.061 Uiso 1 1 calc R . .
C46 C 0.7431 1.0173 0.4592 0.039(2) Uani 1 1 d . . .
H46 H 0.7011 1.0267 0.4535 0.047 Uiso 1 1 calc R . .
C47 C 0.6882 0.4174 0.4280 0.035(2) Uani 1 1 d . . .
H47 H 0.7022 0.4423 0.4091 0.042 Uiso 1 1 calc R . .
C48 C 0.7081 0.4340 0.4764 0.035(2) Uani 1 1 d . . .
H48 H 0.7348 0.4694 0.4897 0.042 Uiso 1 1 calc R . .
C49 C 0.6879 0.3975 0.5039 0.030(2) Uani 1 1 d . . .
H49 H 0.6995 0.4084 0.5364 0.036 Uiso 1 1 calc R . .
C50 C 0.6506 0.3451 0.4845 0.029(2) Uani 1 1 d . . .
C51 C 0.6314 0.3320 0.4349 0.024(2) Uani 1 1 d . . .
C52 C 0.5949 0.2787 0.4123 0.025(2) Uani 1 1 d . . .
C53 C 0.5694 0.2386 0.4361 0.033(2) Uani 1 1 d . . .
C54 C 0.5335 0.1868 0.4111 0.035(2) Uani 1 1 d . . .
H54 H 0.5155 0.1589 0.4260 0.041 Uiso 1 1 calc R . .
C55 C 0.5251 0.1778 0.3641 0.036(2) Uani 1 1 d . . .
H55 H 0.5019 0.1428 0.3467 0.043 Uiso 1 1 calc R . .
C56 C 0.5501 0.2194 0.3422 0.033(2) Uani 1 1 d . . .
H56 H 0.5436 0.2122 0.3100 0.040 Uiso 1 1 calc R . .
C57 C 0.6268 0.3028 0.5081 0.026(2) Uani 1 1 d . . .
C58 C 0.5871 0.2520 0.4854 0.031(2) Uani 1 1 d . . .
C59 C 0.6043 0.2520 0.5585 0.028(2) Uani 1 1 d . . .
C60 C 0.6049 0.2328 0.6029 0.034(2) Uani 1 1 d . . .
C61 C 0.6401 0.2654 0.6448 0.043(3) Uani 1 1 d . . .
H61 H 0.6641 0.3013 0.6448 0.051 Uiso 1 1 calc R . .
C62 C 0.6405 0.2459 0.6867 0.046(3) Uani 1 1 d . . .
H62 H 0.6654 0.2682 0.7151 0.055 Uiso 1 1 calc R . .
C63 C 0.6047 0.1940 0.6875 0.037(2) Uani 1 1 d . . .
C64 C 0.5688 0.1618 0.6456 0.039(2) Uani 1 1 d . . .
H64 H 0.5445 0.1261 0.6458 0.046 Uiso 1 1 calc R . .
C65 C 0.5678 0.1810 0.6038 0.034(2) Uani 1 1 d . . .
H65 H 0.5420 0.1591 0.5755 0.040 Uiso 1 1 calc R . .
C66 C 0.6040 0.1732 0.7316 0.045(3) Uani 1 1 d . . .
C67 C 0.6275 0.1731 0.8082 0.059(2) Uani 1 1 d U . .
C68 C 0.5815 0.1229 0.7932 0.066(3) Uani 1 1 d U . .
C69 C 0.5632 0.0900 0.8239 0.081(3) Uani 1 1 d U . .
H69 H 0.5336 0.0556 0.8145 0.097 Uiso 1 1 calc R . .
C70 C 0.5946 0.1140 0.8723 0.073(3) Uani 1 1 d U . .
H70 H 0.5835 0.0945 0.8954 0.088 Uiso 1 1 calc R . .
C71 C 0.6371 0.1606 0.8863 0.078(3) Uani 1 1 d U . .
H71 H 0.6552 0.1729 0.9186 0.094 Uiso 1 1 calc R . .
C72 C 0.6557 0.1917 0.8558 0.076(3) Uani 1 1 d U . .
H72 H 0.6869 0.2249 0.8663 0.091 Uiso 1 1 calc R . .
C73 C 0.7516 0.3081 0.3689 0.033(2) Uani 1 1 d . . .
H73 H 0.7577 0.3307 0.3974 0.040 Uiso 1 1 calc R . .
C74 C 0.8005 0.2821 0.3634 0.036(2) Uani 1 1 d . . .
H74 H 0.8394 0.2853 0.3883 0.043 Uiso 1 1 calc R . .
C75 C 0.7937 0.2506 0.3208 0.045(3) Uani 1 1 d . . .
H75 H 0.8279 0.2330 0.3163 0.054 Uiso 1 1 calc R . .
C76 C 0.7361 0.2459 0.2860 0.045(3) Uani 1 1 d . . .
H76 H 0.7302 0.2254 0.2567 0.054 Uiso 1 1 calc R . .
C77 C 0.6866 0.2713 0.2937 0.036(2) Uani 1 1 d . . .
C78 C 0.6237 0.2680 0.2588 0.032(2) Uani 1 1 d . . .
C79 C 0.6052 0.2337 0.2154 0.044(3) Uani 1 1 d . . .
H79 H 0.6343 0.2121 0.2072 0.053 Uiso 1 1 calc R . .
C80 C 0.5456 0.2325 0.1864 0.047(3) Uani 1 1 d . . .
H80 H 0.5318 0.2087 0.1576 0.056 Uiso 1 1 calc R . .
C81 C 0.5043 0.2652 0.1978 0.045(3) Uani 1 1 d . . .
H81 H 0.4628 0.2652 0.1765 0.054 Uiso 1 1 calc R . .
C82 C 0.5240 0.2985 0.2409 0.042(3) Uani 1 1 d . . .
H82 H 0.4950 0.3205 0.2489 0.051 Uiso 1 1 calc R . .
C83 C 0.4845 0.3593 0.3416 0.036(2) Uani 1 1 d . . .
H83 H 0.4799 0.3210 0.3487 0.043 Uiso 1 1 calc R . .
C84 C 0.4349 0.3908 0.3392 0.048(3) Uani 1 1 d . . .
H84 H 0.3973 0.3743 0.3446 0.057 Uiso 1 1 calc R . .
C85 C 0.4411 0.4460 0.3288 0.047(3) Uani 1 1 d . . .
H85 H 0.4076 0.4682 0.3268 0.056 Uiso 1 1 calc R . .
C86 C 0.4954 0.4687 0.3213 0.049(3) Uani 1 1 d . . .
H86 H 0.4997 0.5070 0.3140 0.059 Uiso 1 1 calc R . .
C87 C 0.5456 0.4360 0.3244 0.045(3) Uani 1 1 d . . .
C88 C 0.6058 0.4576 0.3174 0.034(2) Uani 1 1 d . . .
C89 C 0.6225 0.5127 0.3116 0.041(2) Uani 1 1 d . . .
H89 H 0.5942 0.5400 0.3108 0.049 Uiso 1 1 calc R . .
C90 C 0.6820 0.5285 0.3067 0.047(3) Uani 1 1 d . . .
H90 H 0.6953 0.5671 0.3034 0.056 Uiso 1 1 calc R . .
C91 C 0.7210 0.4880 0.3069 0.043(3) Uani 1 1 d . . .
H91 H 0.7615 0.4977 0.3030 0.051 Uiso 1 1 calc R . .
C92 C 0.7010 0.4340 0.3125 0.035(2) Uani 1 1 d . . .
H92 H 0.7279 0.4059 0.3116 0.042 Uiso 1 1 calc R . .
C93 C 0.7481 0.5184 1.0083 0.031(2) Uani 1 1 d . . .
H93 H 0.7371 0.4955 1.0297 0.037 Uiso 1 1 calc R . .
C94 C 0.7939 0.5675 1.0256 0.031(2) Uani 1 1 d . . .
H94 H 0.8133 0.5778 1.0580 0.038 Uiso 1 1 calc R . .
C95 C 0.8102 0.6007 0.9942 0.030(2) Uani 1 1 d . . .
H95 H 0.8417 0.6336 1.0054 0.036 Uiso 1 1 calc R . .
C96 C 0.7809 0.5863 0.9466 0.025(2) Uani 1 1 d . . .
C97 C 0.7354 0.5354 0.9319 0.024(2) Uani 1 1 d . . .
C98 C 0.7016 0.5178 0.8833 0.027(2) Uani 1 1 d . . .
C99 C 0.7156 0.5470 0.8491 0.033(2) Uani 1 1 d . . .
C100 C 0.6801 0.5268 0.8033 0.041(3) Uani 1 1 d . . .
H100 H 0.6876 0.5451 0.7784 0.050 Uiso 1 1 calc R . .
C101 C 0.6337 0.4797 0.7948 0.038(2) Uani 1 1 d . . .
H101 H 0.6092 0.4656 0.7636 0.046 Uiso 1 1 calc R . .
C102 C 0.6222 0.4527 0.8300 0.031(2) Uani 1 1 d . . .
H102 H 0.5892 0.4210 0.8228 0.037 Uiso 1 1 calc R . .
C103 C 0.7925 0.6162 0.9106 0.030(2) Uani 1 1 d . . .
C104 C 0.7626 0.5980 0.8644 0.032(2) Uani 1 1 d . . .
C105 C 0.8233 0.6755 0.8699 0.036(2) Uani 1 1 d . . .
C106 C 0.8557 0.7273 0.8572 0.025(2) Uani 1 1 d . . .
C107 C 0.8942 0.7703 0.8891 0.039(2) Uani 1 1 d . . .
H107 H 0.9013 0.7669 0.9211 0.046 Uiso 1 1 calc R . .
C108 C 0.9226 0.8177 0.8774 0.045(3) Uani 1 1 d . . .
H108 H 0.9488 0.8466 0.9010 0.054 Uiso 1 1 calc R . .
C109 C 0.9138 0.8246 0.8306 0.037(2) Uani 1 1 d . . .
C110 C 0.8741 0.7810 0.7985 0.041(3) Uani 1 1 d . . .
H110 H 0.8665 0.7850 0.7666 0.050 Uiso 1 1 calc R . .
C111 C 0.8448 0.7326 0.8094 0.036(2) Uani 1 1 d . . .
H111 H 0.8183 0.7036 0.7860 0.043 Uiso 1 1 calc R . .
C112 C 0.9455 0.8759 0.8172 0.041(2) Uani 1 1 d . . .
C113 C 1.0037 0.9583 0.8235 0.058(2) Uani 1 1 d GU . .
C114 C 0.9879 0.9468 0.7757 0.068(3) Uani 1 1 d GU . .
C115 C 1.0129 0.9847 0.7511 0.076(3) Uani 1 1 d GU . .
H115 H 1.0021 0.9769 0.7184 0.091 Uiso 1 1 calc R . .
C116 C 1.0537 1.0343 0.7742 0.074(3) Uani 1 1 d GU . .
H116 H 1.0708 1.0602 0.7574 0.089 Uiso 1 1 calc R . .
C117 C 1.0695 1.0458 0.8220 0.080(3) Uani 1 1 d GU . .
H117 H 1.0974 1.0796 0.8379 0.096 Uiso 1 1 calc R . .
C118 C 1.0445 1.0078 0.8467 0.065(3) Uani 1 1 d GU . .
H118 H 1.0553 1.0156 0.8794 0.078 Uiso 1 1 calc R . .
C119 C 0.5738 0.5173 0.9558 0.036(2) Uani 1 1 d . . .
H119 H 0.6134 0.5405 0.9722 0.043 Uiso 1 1 calc R . .
C120 C 0.5166 0.5369 0.9556 0.038(2) Uani 1 1 d . . .
H120 H 0.5173 0.5733 0.9713 0.046 Uiso 1 1 calc R . .
C121 C 0.4585 0.5019 0.9319 0.042(3) Uani 1 1 d . . .
H121 H 0.4193 0.5141 0.9320 0.051 Uiso 1 1 calc R . .
C122 C 0.4581 0.4489 0.9081 0.049(3) Uani 1 1 d . . .
H122 H 0.4190 0.4254 0.8910 0.058 Uiso 1 1 calc R . .
C123 C 0.5160 0.4318 0.9099 0.031(2) Uani 1 1 d . . .
C124 C 0.5208 0.3768 0.8858 0.034(2) Uani 1 1 d . . .
C125 C 0.4679 0.3395 0.8579 0.042(2) Uani 1 1 d . . .
H125 H 0.4259 0.3481 0.8536 0.050 Uiso 1 1 calc R . .
C126 C 0.4776 0.2898 0.8366 0.049(3) Uani 1 1 d . . .
H126 H 0.4423 0.2643 0.8160 0.059 Uiso 1 1 calc R . .
C127 C 0.5383 0.2775 0.8453 0.054(3) Uani 1 1 d . . .
H127 H 0.5457 0.2428 0.8316 0.065 Uiso 1 1 calc R . .
C128 C 0.5891 0.3160 0.8742 0.040(2) Uani 1 1 d . . .
H128 H 0.6310 0.3066 0.8802 0.048 Uiso 1 1 calc R . .
C129 C 0.7587 0.3848 0.9015 0.039(2) Uani 1 1 d . . .
H129 H 0.7444 0.4051 0.8754 0.046 Uiso 1 1 calc R . .
C130 C 0.8097 0.3534 0.9048 0.051(3) Uani 1 1 d . . .
H130 H 0.8285 0.3514 0.8809 0.061 Uiso 1 1 calc R . .
C131 C 0.8317 0.3255 0.9437 0.057(3) Uani 1 1 d . . .
H131 H 0.8656 0.3036 0.9467 0.068 Uiso 1 1 calc R . .
C132 C 0.8038 0.3300 0.9782 0.047(3) Uani 1 1 d . . .
H132 H 0.8197 0.3123 1.0055 0.056 Uiso 1 1 calc R . .
C133 C 0.7527 0.3603 0.9728 0.039(2) Uani 1 1 d . . .
C134 C 0.7191 0.3674 1.0062 0.032(2) Uani 1 1 d . . .
C135 C 0.7378 0.3477 1.0493 0.045(3) Uani 1 1 d . . .
H135 H 0.7732 0.3271 1.0576 0.054 Uiso 1 1 calc R . .
C136 C 0.7056 0.3577 1.0807 0.047(3) Uani 1 1 d . . .
H136 H 0.7204 0.3472 1.1112 0.056 Uiso 1 1 calc R . .
C137 C 0.6518 0.3833 1.0661 0.043(3) Uani 1 1 d . . .
H137 H 0.6263 0.3877 1.0856 0.052 Uiso 1 1 calc R . .
C138 C 0.6347 0.4026 1.0232 0.036(2) Uani 1 1 d . . .
H138 H 0.5979 0.4213 1.0139 0.044 Uiso 1 1 calc R . .
C139 C 0.7823 0.1142 0.9907 0.031(2) Uani 1 1 d . . .
H139 H 0.7874 0.1217 1.0227 0.037 Uiso 1 1 calc R . .
C140 C 0.8094 0.1566 0.9695 0.044(3) Uani 1 1 d . . .
H140 H 0.8332 0.1914 0.9870 0.052 Uiso 1 1 calc R . .
C141 C 0.8003 0.1460 0.9225 0.034(2) Uani 1 1 d . . .
H141 H 0.8197 0.1729 0.9075 0.041 Uiso 1 1 calc R . .
C142 C 0.7629 0.0959 0.8972 0.026(2) Uani 1 1 d . . .
C143 C 0.7391 0.0544 0.9210 0.025(2) Uani 1 1 d . . .
C144 C 0.7005 0.0010 0.8975 0.024(2) Uani 1 1 d . . .
C145 C 0.6837 -0.0114 0.8493 0.027(2) Uani 1 1 d . . .
C146 C 0.6448 -0.0641 0.8281 0.030(2) Uani 1 1 d . . .
H146 H 0.6321 -0.0742 0.7956 0.035 Uiso 1 1 calc R . .
C147 C 0.6255 -0.1009 0.8569 0.032(2) Uani 1 1 d . . .
H147 H 0.5992 -0.1365 0.8438 0.038 Uiso 1 1 calc R . .
C148 C 0.6453 -0.0848 0.9054 0.027(2) Uani 1 1 d . . .
H148 H 0.6321 -0.1101 0.9245 0.033 Uiso 1 1 calc R . .
C149 C 0.7457 0.0810 0.8474 0.029(2) Uani 1 1 d . . .
C150 C 0.7067 0.0306 0.8249 0.031(2) Uani 1 1 d . . .
C151 C 0.7284 0.0811 0.7745 0.034(2) Uani 1 1 d . . .
C152 C 0.7282 0.0999 0.7300 0.031(2) Uani 1 1 d . . .
C153 C 0.7654 0.1533 0.7297 0.034(2) Uani 1 1 d . . .
H153 H 0.7908 0.1757 0.7579 0.040 Uiso 1 1 calc R . .
C154 C 0.7635 0.1714 0.6883 0.042(2) Uani 1 1 d . . .
H154 H 0.7868 0.2076 0.6883 0.050 Uiso 1 1 calc R . .
C155 C 0.7298 0.1401 0.6460 0.036(2) Uani 1 1 d . . .
C156 C 0.6929 0.0881 0.6478 0.039(2) Uani 1 1 d . . .
H156 H 0.6672 0.0660 0.6195 0.047 Uiso 1 1 calc R . .
C157 C 0.6928 0.0686 0.6883 0.036(2) Uani 1 1 d . . .
H157 H 0.6680 0.0330 0.6880 0.043 Uiso 1 1 calc R . .
C158 C 0.7288 0.1594 0.6012 0.038(2) Uani 1 1 d . . .
C159 C 0.7061 0.1596 0.5254 0.061(2) Uani 1 1 d U . .
C160 C 0.7514 0.2114 0.5407 0.069(3) Uani 1 1 d U . .
C161 C 0.7720 0.2443 0.5099 0.085(3) Uani 1 1 d U . .
H161 H 0.8022 0.2783 0.5188 0.102 Uiso 1 1 calc R . .
C162 C 0.7391 0.2176 0.4613 0.092(3) Uani 1 1 d U . .
H162 H 0.7518 0.2356 0.4381 0.111 Uiso 1 1 calc R . .
C163 C 0.6991 0.1769 0.4477 0.085(3) Uani 1 1 d U . .
H163 H 0.6801 0.1680 0.4151 0.102 Uiso 1 1 calc R . .
C164 C 0.6762 0.1388 0.4775 0.074(3) Uani 1 1 d U . .
H164 H 0.6458 0.1051 0.4662 0.089 Uiso 1 1 calc R . .
C165 C 0.5823 0.0254 0.9643 0.032(2) Uani 1 1 d . . .
H165 H 0.5766 0.0032 0.9357 0.039 Uiso 1 1 calc R . .
C166 C 0.5317 0.0519 0.9699 0.041(2) Uani 1 1 d . . .
H166 H 0.4928 0.0491 0.9450 0.049 Uiso 1 1 calc R . .
C167 C 0.5390 0.0827 1.0128 0.046(3) Uani 1 1 d . . .
H167 H 0.5046 0.0995 1.0178 0.055 Uiso 1 1 calc R . .
C168 C 0.5974 0.0880 1.0475 0.042(2) Uani 1 1 d . . .
H168 H 0.6040 0.1096 1.0765 0.050 Uiso 1 1 calc R . .
C169 C 0.6465 0.0612 1.0398 0.032(2) Uani 1 1 d . . .
C170 C 0.7099 0.0658 1.0747 0.035(2) Uani 1 1 d . . .
C171 C 0.7275 0.0992 1.1174 0.042(3) Uani 1 1 d . . .
H171 H 0.6981 0.1202 1.1258 0.050 Uiso 1 1 calc R . .
C172 C 0.7883 0.1010 1.1469 0.050(3) Uani 1 1 d . . .
H172 H 0.8020 0.1253 1.1754 0.061 Uiso 1 1 calc R . .
C173 C 0.8295 0.0688 1.1363 0.054(3) Uani 1 1 d . . .
H173 H 0.8714 0.0692 1.1572 0.064 Uiso 1 1 calc R . .
C174 C 0.8076 0.0343 1.0925 0.040(2) Uani 1 1 d . . .
H174 H 0.8354 0.0107 1.0848 0.049 Uiso 1 1 calc R . .
C175 C 0.6314 -0.1006 1.0205 0.033(2) Uani 1 1 d . . .
H175 H 0.6035 -0.0731 1.0205 0.039 Uiso 1 1 calc R . .
C176 C 0.6132 -0.1553 1.0268 0.043(2) Uani 1 1 d . . .
H176 H 0.5732 -0.1649 1.0315 0.052 Uiso 1 1 calc R . .
C177 C 0.6508 -0.1967 1.0266 0.050(3) Uani 1 1 d . . .
H177 H 0.6370 -0.2354 1.0291 0.060 Uiso 1 1 calc R . .
C178 C 0.7110 -0.1793 1.0227 0.045(3) Uani 1 1 d . . .
H178 H 0.7405 -0.2059 1.0251 0.054 Uiso 1 1 calc R . .
C179 C 0.7278 -0.1238 1.0154 0.033(2) Uani 1 1 d . . .
C180 C 0.7882 -0.1036 1.0088 0.037(2) Uani 1 1 d . . .
C181 C 0.8373 -0.1362 1.0125 0.053(3) Uani 1 1 d . . .
H181 H 0.8325 -0.1747 1.0193 0.064 Uiso 1 1 calc R . .
C182 C 0.8937 -0.1120 1.0061 0.051(3) Uani 1 1 d . . .
H182 H 0.9283 -0.1333 1.0101 0.061 Uiso 1 1 calc R . .
C183 C 0.8990 -0.0573 0.9939 0.060(3) Uani 1 1 d . . .
H183 H 0.9358 -0.0412 0.9873 0.072 Uiso 1 1 calc R . .
C184 C 0.8484 -0.0260 0.9917 0.038(2) Uani 1 1 d . . .
H184 H 0.8527 0.0124 0.9846 0.045 Uiso 1 1 calc R . .
C185 C 0.9181 0.1483 0.6581 0.033(2) Uani 1 1 d . . .
H185 H 0.9289 0.1710 0.6365 0.040 Uiso 1 1 calc R . .
C186 C 0.8729 0.0992 0.6417 0.033(2) Uani 1 1 d . . .
H186 H 0.8540 0.0890 0.6092 0.040 Uiso 1 1 calc R . .
C187 C 0.8546 0.0648 0.6719 0.027(2) Uani 1 1 d . . .
H187 H 0.8226 0.0323 0.6608 0.033 Uiso 1 1 calc R . .
C188 C 0.8869 0.0811 0.7209 0.028(2) Uani 1 1 d . . .
C189 C 0.9318 0.1308 0.7345 0.027(2) Uani 1 1 d . . .
C190 C 0.9644 0.1497 0.7829 0.025(2) Uani 1 1 d . . .
C191 C 0.9523 0.1196 0.8182 0.031(2) Uani 1 1 d . . .
C192 C 0.9861 0.1405 0.8637 0.041(3) Uani 1 1 d . . .
H192 H 0.9769 0.1226 0.8881 0.050 Uiso 1 1 calc R . .
C193 C 1.0333 0.1871 0.8739 0.040(2) Uani 1 1 d . . .
H193 H 1.0577 0.2007 0.9052 0.049 Uiso 1 1 calc R . .
C194 C 1.0445 0.2143 0.8371 0.029(2) Uani 1 1 d . . .
H194 H 1.0774 0.2461 0.8441 0.035 Uiso 1 1 calc R . .
C195 C 0.8738 0.0499 0.7560 0.028(2) Uani 1 1 d . . .
C196 C 0.9042 0.0688 0.8022 0.026(2) Uani 1 1 d . . .
C197 C 0.8429 -0.0087 0.7966 0.025(2) Uani 1 1 d . . .
C198 C 0.8111 -0.0602 0.8092 0.040(2) Uani 1 1 d . . .
C199 C 0.7717 -0.1029 0.7765 0.050(3) Uani 1 1 d . . .
H199 H 0.7631 -0.0988 0.7445 0.060 Uiso 1 1 calc R . .
C200 C 0.7448 -0.1511 0.7892 0.048(3) Uani 1 1 d . . .
H200 H 0.7191 -0.1809 0.7663 0.058 Uiso 1 1 calc R . .
C201 C 0.7554 -0.1563 0.8366 0.047(3) Uani 1 1 d . . .
C202 C 0.7935 -0.1143 0.8685 0.044(2) Uani 1 1 d . . .
H202 H 0.8015 -0.1185 0.9004 0.053 Uiso 1 1 calc R . .
C203 C 0.8206 -0.0667 0.8569 0.034(2) Uani 1 1 d . . .
H203 H 0.8462 -0.0373 0.8804 0.041 Uiso 1 1 calc R . .
C204 C 0.7224 -0.2088 0.8494 0.042(2) Uani 1 1 d . . .
C205 C 0.6608 -0.2938 0.8411 0.062(2) Uani 1 1 d GU . .
C206 C 0.6803 -0.2784 0.8887 0.065(2) Uani 1 1 d GU . .
C207 C 0.6583 -0.3134 0.9167 0.084(3) Uani 1 1 d GU . .
H207 H 0.6716 -0.3028 0.9493 0.101 Uiso 1 1 calc R . .
C208 C 0.6168 -0.3638 0.8971 0.079(3) Uani 1 1 d GU . .
H208 H 0.6018 -0.3877 0.9163 0.095 Uiso 1 1 calc R . .
C209 C 0.5973 -0.3792 0.8495 0.077(3) Uani 1 1 d GU . .
H209 H 0.5690 -0.4136 0.8361 0.092 Uiso 1 1 calc R . .
C210 C 0.6193 -0.3442 0.8215 0.076(3) Uani 1 1 d GU . .
H210 H 0.6060 -0.3547 0.7889 0.091 Uiso 1 1 calc R . .
C211 C 0.9081 0.2822 0.7658 0.037(2) Uani 1 1 d . . .
H211 H 0.9225 0.2626 0.7923 0.044 Uiso 1 1 calc R . .
C212 C 0.8570 0.3127 0.7616 0.051(3) Uani 1 1 d . . .
H212 H 0.8372 0.3141 0.7849 0.061 Uiso 1 1 calc R . .
C213 C 0.8354 0.3411 0.7228 0.045(2) Uani 1 1 d . . .
H213 H 0.8014 0.3630 0.7197 0.054 Uiso 1 1 calc R . .
C214 C 0.8640 0.3371 0.6885 0.048(3) Uani 1 1 d . . .
H214 H 0.8489 0.3557 0.6615 0.057 Uiso 1 1 calc R . .
C215 C 0.9138 0.3065 0.6935 0.033(2) Uani 1 1 d . . .
C216 C 0.9481 0.2993 0.6599 0.032(2) Uani 1 1 d . . .
C217 C 0.9290 0.3187 0.6169 0.044(2) Uani 1 1 d . . .
H217 H 0.8936 0.3393 0.6087 0.053 Uiso 1 1 calc R . .
C218 C 0.9609 0.3083 0.5861 0.050(3) Uani 1 1 d . . .
H218 H 0.9461 0.3185 0.5555 0.059 Uiso 1 1 calc R . .
C219 C 1.0151 0.2826 0.6010 0.040(2) Uani 1 1 d . . .
H219 H 1.0405 0.2778 0.5816 0.048 Uiso 1 1 calc R . .
C220 C 1.0317 0.2645 0.6433 0.031(2) Uani 1 1 d . . .
H220 H 1.0684 0.2458 0.6526 0.037 Uiso 1 1 calc R . .
C221 C 1.0776 0.3513 0.7923 0.040(2) Uani 1 1 d . . .
H221 H 1.0359 0.3614 0.7858 0.048 Uiso 1 1 calc R . .
C222 C 1.1289 0.3895 0.8221 0.059(3) Uani 1 1 d . . .
H222 H 1.1218 0.4238 0.8366 0.071 Uiso 1 1 calc R . .
C223 C 1.1904 0.3768 0.8303 0.049(3) Uani 1 1 d . . .
H223 H 1.2261 0.4023 0.8504 0.059 Uiso 1 1 calc R . .
C224 C 1.1988 0.3266 0.8088 0.045(2) Uani 1 1 d . . .
H224 H 1.2405 0.3172 0.8133 0.054 Uiso 1 1 calc R . .
C225 C 1.1455 0.2897 0.7806 0.030(2) Uani 1 1 d . . .
C226 C 1.1497 0.2349 0.7564 0.033(2) Uani 1 1 d . . .
C227 C 1.2082 0.2174 0.7585 0.042(2) Uani 1 1 d . . .
H227 H 1.2471 0.2409 0.7758 0.051 Uiso 1 1 calc R . .
C228 C 1.2087 0.1648 0.7347 0.043(2) Uani 1 1 d . . .
H228 H 1.2479 0.1527 0.7344 0.052 Uiso 1 1 calc R . .
C229 C 1.1498 0.1299 0.7111 0.039(2) Uani 1 1 d . . .
H229 H 1.1486 0.0934 0.6954 0.047 Uiso 1 1 calc R . .
C230 C 1.0937 0.1500 0.7111 0.037(2) Uani 1 1 d . . .
H230 H 1.0542 0.1267 0.6947 0.044 Uiso 1 1 calc R . .
C231 C 0.1164 0.4470 0.3241 0.032(2) Uani 1 1 d . . .
H231 H 0.1224 0.4545 0.3563 0.038 Uiso 1 1 calc R . .
C232 C 0.1422 0.4885 0.3021 0.035(2) Uani 1 1 d . . .
H232 H 0.1658 0.5235 0.3193 0.041 Uiso 1 1 calc R . .
C233 C 0.1332 0.4783 0.2550 0.039(2) Uani 1 1 d . . .
H233 H 0.1524 0.5053 0.2400 0.047 Uiso 1 1 calc R . .
C234 C 0.0965 0.4290 0.2306 0.030(2) Uani 1 1 d . . .
C235 C 0.0725 0.3875 0.2544 0.030(2) Uani 1 1 d . . .
C236 C 0.0340 0.3350 0.2313 0.029(2) Uani 1 1 d . . .
C237 C 0.0172 0.3226 0.1829 0.0243(19) Uani 1 1 d . . .
C238 C -0.0213 0.2701 0.1613 0.031(2) Uani 1 1 d . . .
H238 H -0.0337 0.2601 0.1287 0.037 Uiso 1 1 calc R . .
C239 C -0.0407 0.2327 0.1904 0.031(2) Uani 1 1 d . . .
H239 H -0.0667 0.1970 0.1773 0.037 Uiso 1 1 calc R . .
C240 C -0.0215 0.2486 0.2385 0.0264(19) Uani 1 1 d . . .
H240 H -0.0350 0.2233 0.2574 0.032 Uiso 1 1 calc R . .
C241 C 0.0786 0.4144 0.1805 0.0267(19) Uani 1 1 d . . .
C242 C 0.0404 0.3643 0.1586 0.028(2) Uani 1 1 d . . .
C243 C 0.0626 0.4151 0.1083 0.030(2) Uani 1 1 d . . .
C244 C 0.0625 0.4336 0.0637 0.035(2) Uani 1 1 d . . .
C245 C 0.0986 0.4864 0.0636 0.048(3) Uani 1 1 d . . .
H245 H 0.1231 0.5093 0.0918 0.058 Uiso 1 1 calc R . .
C246 C 0.0972 0.5039 0.0211 0.043(2) Uani 1 1 d . . .
H246 H 0.1213 0.5398 0.0213 0.052 Uiso 1 1 calc R . .
C247 C 0.0639 0.4736 -0.0211 0.047(3) Uani 1 1 d . . .
C248 C 0.0262 0.4208 -0.0188 0.048(3) Uani 1 1 d . . .
H248 H 0.0004 0.3983 -0.0469 0.057 Uiso 1 1 calc R . .
C249 C 0.0267 0.4026 0.0215 0.036(2) Uani 1 1 d . . .
H249 H 0.0017 0.3672 0.0213 0.044 Uiso 1 1 calc R . .
C250 C 0.0614 0.4924 -0.0658 0.048(3) Uani 1 1 d . . .
C251 C 0.0391 0.4938 -0.1410 0.059(2) Uani 1 1 d GU . .
C252 C 0.0842 0.5428 -0.1253 0.062(2) Uani 1 1 d GU . .
C253 C 0.1029 0.5740 -0.1568 0.079(3) Uani 1 1 d GU . .
H253 H 0.1337 0.6075 -0.1460 0.095 Uiso 1 1 calc R . .
C254 C 0.0765 0.5563 -0.2040 0.078(3) Uani 1 1 d GU . .
H254 H 0.0893 0.5777 -0.2255 0.093 Uiso 1 1 calc R . .
C255 C 0.0315 0.5073 -0.2198 0.074(3) Uani 1 1 d GU . .
H255 H 0.0134 0.4952 -0.2521 0.089 Uiso 1 1 calc R . .
C256 C 0.0127 0.4761 -0.1883 0.068(2) Uani 1 1 d GU . .
H256 H -0.0181 0.4426 -0.1991 0.081 Uiso 1 1 calc R . .
C257 C -0.0851 0.3581 0.2974 0.035(2) Uani 1 1 d . . .
H257 H -0.0915 0.3351 0.2691 0.042 Uiso 1 1 calc R . .
C258 C -0.1347 0.3853 0.3035 0.041(2) Uani 1 1 d . . .
H258 H -0.1734 0.3830 0.2785 0.049 Uiso 1 1 calc R . .
C259 C -0.1278 0.4163 0.3462 0.039(2) Uani 1 1 d . . .
H259 H -0.1623 0.4331 0.3511 0.046 Uiso 1 1 calc R . .
C260 C -0.0688 0.4216 0.3813 0.042(2) Uani 1 1 d . . .
H260 H -0.0622 0.4432 0.4103 0.050 Uiso 1 1 calc R . .
C261 C -0.0200 0.3951 0.3734 0.030(2) Uani 1 1 d . . .
C262 C 0.0429 0.3995 0.4080 0.032(2) Uani 1 1 d . . .
C263 C 0.0612 0.4329 0.4506 0.047(3) Uani 1 1 d . . .
H263 H 0.0321 0.4547 0.4585 0.056 Uiso 1 1 calc R . .
C264 C 0.1207 0.4342 0.4808 0.046(3) Uani 1 1 d . . .
H264 H 0.1332 0.4571 0.5098 0.056 Uiso 1 1 calc R . .
C265 C 0.1635 0.4027 0.4699 0.060(3) Uani 1 1 d . . .
H265 H 0.2059 0.4043 0.4904 0.071 Uiso 1 1 calc R . .
C266 C 0.1411 0.3678 0.4265 0.040(2) Uani 1 1 d . . .
H266 H 0.1688 0.3434 0.4196 0.048 Uiso 1 1 calc R . .
C267 C -0.0349 0.2322 0.3536 0.034(2) Uani 1 1 d . . .
H267 H -0.0628 0.2597 0.3532 0.040 Uiso 1 1 calc R . .
C268 C -0.0536 0.1787 0.3606 0.040(2) Uani 1 1 d . . .
H268 H -0.0932 0.1698 0.3660 0.048 Uiso 1 1 calc R . .
C269 C -0.0161 0.1366 0.3599 0.047(2) Uani 1 1 d . . .
H269 H -0.0303 0.0978 0.3619 0.056 Uiso 1 1 calc R . .
C270 C 0.0442 0.1542 0.3560 0.044(2) Uani 1 1 d . . .
H270 H 0.0736 0.1275 0.3588 0.053 Uiso 1 1 calc R . .
C271 C 0.0616 0.2093 0.3482 0.035(2) Uani 1 1 d . . .
C272 C 0.1226 0.2294 0.3415 0.0268(19) Uani 1 1 d . . .
C273 C 0.1700 0.1966 0.3451 0.053(3) Uani 1 1 d . . .
H273 H 0.1644 0.1580 0.3514 0.064 Uiso 1 1 calc R . .
C274 C 0.2273 0.2205 0.3392 0.057(3) Uani 1 1 d . . .
H274 H 0.2618 0.1990 0.3431 0.069 Uiso 1 1 calc R . .
C275 C 0.2327 0.2757 0.3278 0.046(2) Uani 1 1 d . . .
H275 H 0.2702 0.2922 0.3222 0.055 Uiso 1 1 calc R . .
C276 C 0.1817 0.3074 0.3244 0.040(2) Uani 1 1 d . . .
H276 H 0.1856 0.3451 0.3158 0.048 Uiso 1 1 calc R . .
C277 C -0.0001 0.4570 0.6479 0.111(5) Uani 1 1 d . . .
H27A H -0.0229 0.4342 0.6648 0.167 Uiso 1 1 calc R . .
H27B H -0.0280 0.4567 0.6159 0.167 Uiso 1 1 calc R . .
H27C H 0.0121 0.4964 0.6630 0.167 Uiso 1 1 calc R . .
C278 C 0.0608 0.4310 0.6477 0.067(3) Uani 1 1 d . . .
C279 C 0.1013 0.4133 0.6851 0.063(3) Uani 1 1 d . . .
H279 H 0.0952 0.4186 0.7145 0.076 Uiso 1 1 calc R . .
C280 C 0.1533 0.3867 0.6806 0.070(3) Uani 1 1 d . . .
H280 H 0.1803 0.3727 0.7069 0.084 Uiso 1 1 calc R . .
C281 C 0.1657 0.3805 0.6400 0.082(4) Uani 1 1 d . . .
H281 H 0.2016 0.3636 0.6381 0.099 Uiso 1 1 calc R . .
C282 C 0.1250 0.3991 0.6015 0.072(3) Uani 1 1 d . . .
H282 H 0.1328 0.3946 0.5727 0.086 Uiso 1 1 calc R . .
C283 C 0.0744 0.4237 0.6043 0.072(3) Uani 1 1 d . . .
H283 H 0.0472 0.4364 0.5774 0.086 Uiso 1 1 calc R . .
C284 C 0.1184 0.1611 0.4709 0.099(4) Uani 1 1 d . . .
H28A H 0.1322 0.1748 0.4456 0.148 Uiso 1 1 calc R . .
H28B H 0.1052 0.1196 0.4647 0.148 Uiso 1 1 calc R . .
H28C H 0.1538 0.1703 0.5001 0.148 Uiso 1 1 calc R . .
C285 C 0.0618 0.1905 0.4744 0.064(3) Uani 1 1 d . . .
C286 C 0.0052 0.1549 0.4731 0.064(3) Uani 1 1 d . . .
H286 H 0.0051 0.1147 0.4717 0.076 Uiso 1 1 calc R . .
C287 C -0.0508 0.1769 0.4739 0.085(4) Uani 1 1 d . . .
H287 H -0.0883 0.1523 0.4724 0.103 Uiso 1 1 calc R . .
C288 C -0.0491 0.2362 0.4768 0.082(4) Uani 1 1 d . . .
H288 H -0.0849 0.2527 0.4795 0.098 Uiso 1 1 calc R . .
C289 C 0.0029 0.2699 0.4757 0.079(4) Uani 1 1 d . . .
H289 H 0.0014 0.3097 0.4745 0.095 Uiso 1 1 calc R . .
C290 C 0.0608 0.2482 0.4764 0.070(3) Uani 1 1 d . . .
H290 H 0.0979 0.2737 0.4783 0.085 Uiso 1 1 calc R . .
C291 C 0.2142 0.1719 0.8625 0.109(5) Uani 1 1 d . . .
H29A H 0.1795 0.1643 0.8328 0.164 Uiso 1 1 calc R . .
H29B H 0.2275 0.2133 0.8703 0.164 Uiso 1 1 calc R . .
H29C H 0.1992 0.1566 0.8868 0.164 Uiso 1 1 calc R . .
C292 C 0.2712 0.1431 0.8589 0.071(4) Uani 1 1 d . . .
C293 C 0.2721 0.0849 0.8574 0.068(4) Uani 1 1 d . . .
H293 H 0.2353 0.0594 0.8562 0.082 Uiso 1 1 calc R . .
C294 C 0.3300 0.0637 0.8575 0.069(4) Uani 1 1 d . . .
H294 H 0.3315 0.0238 0.8580 0.083 Uiso 1 1 calc R . .
C295 C 0.3824 0.0980 0.8570 0.083(4) Uani 1 1 d . . .
H295 H 0.4188 0.0819 0.8550 0.100 Uiso 1 1 calc R . .
C296 C 0.3833 0.1572 0.8594 0.079(4) Uani 1 1 d . . .
H296 H 0.4208 0.1819 0.8608 0.095 Uiso 1 1 calc R . .
C297 C 0.3280 0.1792 0.8596 0.067(3) Uani 1 1 d . . .
H297 H 0.3279 0.2193 0.8603 0.081 Uiso 1 1 calc R . .
C298 C 0.6658 0.2103 0.0173 0.122(5) Uani 1 1 d . . .
H29D H 0.6532 0.1727 -0.0013 0.183 Uiso 1 1 calc R . .
H29E H 0.6923 0.2061 0.0488 0.183 Uiso 1 1 calc R . .
H29F H 0.6902 0.2361 0.0032 0.183 Uiso 1 1 calc R . .
C299 C 0.6057 0.2353 0.0189 0.068(3) Uani 1 1 d . . .
C300 C 0.5937 0.2431 0.0617 0.066(3) Uani 1 1 d . . .
H300 H 0.6215 0.2310 0.0887 0.079 Uiso 1 1 calc R . .
C301 C 0.5414 0.2683 0.0642 0.066(3) Uani 1 1 d . . .
H301 H 0.5341 0.2732 0.0931 0.080 Uiso 1 1 calc R . .
C302 C 0.5001 0.2863 0.0261 0.085(4) Uani 1 1 d . . .
H302 H 0.4636 0.3025 0.0277 0.102 Uiso 1 1 calc R . .
C303 C 0.5145 0.2796 -0.0148 0.069(4) Uani 1 1 d . . .
H303 H 0.4885 0.2941 -0.0413 0.083 Uiso 1 1 calc R . .
C304 C 0.5652 0.2527 -0.0190 0.065(3) Uani 1 1 d . . .
H304 H 0.5713 0.2466 -0.0483 0.078 Uiso 1 1 calc R . .
C305 C 0.5494 0.5049 0.1961 0.091(4) Uani 1 1 d . . .
H30A H 0.5148 0.4975 0.1664 0.137 Uiso 1 1 calc R . .
H30B H 0.5634 0.5462 0.2039 0.137 Uiso 1 1 calc R . .
H30C H 0.5340 0.4899 0.2204 0.137 Uiso 1 1 calc R . .
C306 C 0.6051 0.4755 0.1927 0.072(4) Uani 1 1 d . . .
C307 C 0.6062 0.4174 0.1905 0.075(4) Uani 1 1 d . . .
H307 H 0.5691 0.3917 0.1884 0.090 Uiso 1 1 calc R . .
C308 C 0.6637 0.3968 0.1916 0.069(3) Uani 1 1 d . . .
H308 H 0.6658 0.3571 0.1933 0.082 Uiso 1 1 calc R . .
C309 C 0.7150 0.4305 0.1902 0.077(4) Uani 1 1 d . . .
H309 H 0.7510 0.4140 0.1880 0.093 Uiso 1 1 calc R . .
C310 C 0.7167 0.4893 0.1920 0.068(3) Uani 1 1 d . . .
H310 H 0.7542 0.5133 0.1926 0.082 Uiso 1 1 calc R . .
C311 C 0.6626 0.5125 0.1928 0.069(3) Uani 1 1 d . . .
H311 H 0.6629 0.5527 0.1935 0.083 Uiso 1 1 calc R . .
C312 C 0.6670 0.1234 0.3157 0.096(4) Uani 1 1 d . . .
H31A H 0.6452 0.0998 0.3328 0.145 Uiso 1 1 calc R . .
H31B H 0.6383 0.1234 0.2840 0.145 Uiso 1 1 calc R . .
H31C H 0.6792 0.1626 0.3312 0.145 Uiso 1 1 calc R . .
C313 C 0.7279 0.0983 0.3142 0.065(3) Uani 1 1 d . . .
C314 C 0.7678 0.0808 0.3526 0.076(4) Uani 1 1 d . . .
H314 H 0.7612 0.0870 0.3817 0.091 Uiso 1 1 calc R . .
C315 C 0.8190 0.0535 0.3486 0.075(4) Uani 1 1 d . . .
H315 H 0.8446 0.0385 0.3750 0.090 Uiso 1 1 calc R . .
C316 C 0.8336 0.0477 0.3077 0.065(3) Uani 1 1 d . . .
H316 H 0.8705 0.0322 0.3063 0.078 Uiso 1 1 calc R . .
C317 C 0.7917 0.0654 0.2691 0.083(4) Uani 1 1 d . . .
H317 H 0.7991 0.0595 0.2403 0.099 Uiso 1 1 calc R . .
C318 C 0.7400 0.0911 0.2704 0.075(4) Uani 1 1 d . . .
H318 H 0.7130 0.1038 0.2433 0.089 Uiso 1 1 calc R . .
C319 C 0.4628 0.1001 0.4746 0.169(5) Uani 1 1 d DU . .
C320 C 0.4025 0.0592 0.4368 0.081(3) Uani 1 1 d DU . .
C322 C 0.3753 0.2249 0.3424 0.069(3) Uani 1 1 d DU . .
C321 C 0.4007 0.2666 0.3897 0.207(5) Uani 1 1 d DU . .
C324 C 0.7400 0.3933 0.7731 0.051(2) Uani 1 1 d DU . .
C323 C 0.7977 0.4341 0.8096 0.015 Uani 1 1 d DU . .
Cl1 Cl 0.3326 0.3557 0.9374 0.0458(6) Uani 1 1 d . . .
Cl2 Cl 0.3342 0.3111 0.7290 0.0452(6) Uani 1 1 d . . .
Cl3 Cl 0.7864 0.2634 0.1812 0.0461(6) Uani 1 1 d . . .
Cl4 Cl 0.5469 0.0700 0.1522 0.0446(6) Uani 1 1 d . . .
Cl5 Cl 0.8806 0.4035 0.4855 0.0446(5) Uani 1 1 d . . .
Cl6 Cl 0.9990 0.0216 0.6043 0.0445(5) Uani 1 1 d . . .
N1 N 0.6771 0.8626 0.4588 0.029 Uani 1 1 d . . .
N2 N 0.6137 0.8308 0.3702 0.025 Uani 1 1 d . . .
N3 N 0.5511 0.6981 0.4952 0.029 Uani 1 1 d . . .
N4 N 0.5011 0.6662 0.4193 0.034 Uani 1 1 d . . .
N5 N 0.3532 0.4150 0.4873 0.055 Uani 1 1 d . . .
N6 N 0.6041 0.9461 0.4002 0.029 Uani 1 1 d . . .
N7 N 0.6654 0.9378 0.3401 0.032 Uani 1 1 d . . .
N8 N 0.7589 0.8684 0.4002 0.030 Uani 1 1 d . . .
N9 N 0.7511 0.9678 0.4392 0.030 Uani 1 1 d . . .
N10 N 0.6506 0.3681 0.4078 0.026 Uani 1 1 d . . .
N11 N 0.5832 0.2697 0.3654 0.027 Uani 1 1 d . . .
N12 N 0.6374 0.3024 0.5556 0.032 Uani 1 1 d . . .
N13 N 0.5736 0.2208 0.5175 0.028 Uani 1 1 d . . .
N14 N 0.6359 0.1988 0.7718 0.054 Uani 1 1 d . . .
N15 N 0.6937 0.3026 0.3348 0.027 Uani 1 1 d . . .
N16 N 0.5827 0.3000 0.2712 0.031 Uani 1 1 d . . .
N17 N 0.5384 0.3806 0.3344 0.029 Uani 1 1 d . . .
N18 N 0.6445 0.4173 0.3195 0.030 Uani 1 1 d . . .
N19 N 0.7193 0.5025 0.9628 0.025 Uani 1 1 d . . .
N20 N 0.6565 0.4701 0.8746 0.028 Uani 1 1 d . . .
N21 N 0.8307 0.6668 0.9137 0.031 Uani 1 1 d . . .
N22 N 0.7821 0.6346 0.8377 0.028 Uani 1 1 d . . .
N23 N 0.9807 0.9186 0.8460 0.051 Uani 1 1 d . . .
N24 N 0.5740 0.4650 0.9328 0.029 Uani 1 1 d . . .
N25 N 0.5822 0.3652 0.8937 0.030 Uani 1 1 d . . .
N26 N 0.7294 0.3872 0.9335 0.027 Uani 1 1 d . . .
N27 N 0.6685 0.3958 0.9936 0.031 Uani 1 1 d . . .
N28 N 0.7496 0.0637 0.9677 0.028 Uani 1 1 d . . .
N29 N 0.6821 -0.0350 0.9251 0.028 Uani 1 1 d . . .
N30 N 0.7594 0.1124 0.8157 0.030 Uani 1 1 d . . .
N31 N 0.6957 0.0316 0.7778 0.033 Uani 1 1 d . . .
N32 N 0.6951 0.1333 0.5608 0.052 Uani 1 1 d . . .
N33 N 0.6398 0.0308 0.9988 0.029 Uani 1 1 d . . .
N34 N 0.7504 0.0339 1.0621 0.029 Uani 1 1 d . . .
N35 N 0.6885 -0.0840 1.0141 0.030 Uani 1 1 d . . .
N36 N 0.7949 -0.0469 0.9989 0.028 Uani 1 1 d . . .
N37 N 0.9468 0.1643 0.7039 0.026 Uani 1 1 d . . .
N38 N 1.0104 0.1968 0.7925 0.027 Uani 1 1 d . . .
N39 N 0.8345 -0.0007 0.7525 0.032 Uani 1 1 d . . .
N40 N 0.8846 0.0320 0.8285 0.030 Uani 1 1 d . . .
N41 N 0.6865 -0.2515 0.8208 0.053 Uani 1 1 d . . .
N42 N 0.9378 0.2797 0.7334 0.030 Uani 1 1 d . . .
N43 N 0.9986 0.2715 0.6732 0.028 Uani 1 1 d . . .
N44 N 1.0840 0.3012 0.7724 0.030 Uani 1 1 d . . .
N45 N 1.0925 0.2017 0.7336 0.029 Uani 1 1 d . . .
N46 N 0.0837 0.3974 0.3011 0.027 Uani 1 1 d . . .
N47 N 0.0153 0.2982 0.2584 0.026 Uani 1 1 d . . .
N48 N 0.0934 0.4463 0.1496 0.029 Uani 1 1 d . . .
N49 N 0.0291 0.3653 0.1117 0.032 Uani 1 1 d . . .
N50 N 0.0297 0.4668 -0.1054 0.050 Uani 1 1 d . . .
N51 N -0.0269 0.3643 0.3321 0.031 Uani 1 1 d . . .
N52 N 0.0843 0.3670 0.3954 0.030 Uani 1 1 d . . .
N53 N 0.0219 0.2492 0.3471 0.030 Uani 1 1 d . . .
N54 N 0.1283 0.2873 0.3327 0.031 Uani 1 1 d . . .
N55 N 0.5260 0.1066 0.4974 0.093 Uani 1 1 d DU . .
N56 N 0.3842 0.3095 0.4127 0.100 Uani 1 1 d DU . .
N57 N 0.8599 0.4397 0.8319 0.098 Uani 1 1 d DU . .
O1 O 0.3509 0.3298 0.9017 0.125(3) Uani 1 1 d U . .
O2 O 0.3737 0.3564 0.9811 0.153 Uani 1 1 d U . .
O3 O 0.2748 0.3178 0.9362 0.100 Uani 1 1 d U . .
O4 O 0.3204 0.4116 0.9294 0.067 Uani 1 1 d U . .
O5 O 0.3167 0.3361 0.7645 0.132 Uani 1 1 d U . .
O6 O 0.3920 0.3488 0.7307 0.104 Uani 1 1 d U . .
O7 O 0.3458 0.2545 0.7371 0.066 Uani 1 1 d U . .
O8 O 0.2916 0.3105 0.6852 0.154 Uani 1 1 d U . .
O9 O 0.8000 0.2558 0.1375 0.107 Uani 1 1 d U . .
O10 O 0.7222 0.2393 0.1697 0.120 Uani 1 1 d U . .
O11 O 0.8240 0.2331 0.2150 0.066 Uani 1 1 d U . .
O12 O 0.8033 0.3192 0.1957 0.151 Uani 1 1 d U . .
O13 O 0.5093 0.1006 0.1185 0.064 Uani 1 1 d U . .
O14 O 0.6099 0.0953 0.1636 0.121 Uani 1 1 d U . .
O15 O 0.5289 0.0139 0.1376 0.153 Uani 1 1 d U . .
O16 O 0.5339 0.0774 0.1960 0.097 Uani 1 1 d U . .
O17 O 0.9448 0.4294 0.4977 0.121 Uani 1 1 d U . .
O18 O 0.8429 0.4334 0.4516 0.064 Uani 1 1 d U . .
O19 O 0.8675 0.4107 0.5290 0.101 Uani 1 1 d U . .
O20 O 0.8632 0.3479 0.4720 0.153 Uani 1 1 d U . .
O21 O 1.0159 -0.0026 0.5688 0.125 Uani 1 1 d U . .
O22 O 1.0419 0.0222 0.6479 0.150 Uani 1 1 d U . .
O23 O 0.9415 -0.0155 0.6035 0.106 Uani 1 1 d U . .
O24 O 0.9877 0.0787 0.5960 0.063 Uani 1 1 d U . .
Ru1 Ru 0.6798 0.9030 0.4016 0.025 Uani 1 1 d . . .
Ru2 Ru 0.6163 0.3395 0.3380 0.025 Uani 1 1 d . . .
Ru3 Ru 0.6535 0.4304 0.9318 0.025 Uani 1 1 d . . .
Ru4 Ru 0.7170 -0.0062 0.9953 0.025 Uani 1 1 d . . .
Ru5 Ru 1.0131 0.2363 0.7349 0.025 Uani 1 1 d . . .
Ru6 Ru 0.0503 0.3272 0.3286 0.025 Uani 1 1 d . . .
S1 S 0.3974 0.4518 0.5739 0.064 Uani 1 1 d . . .
S2 S 0.5565 0.1111 0.7327 0.063 Uani 1 1 d . . .
S3 S 0.9360 0.8813 0.7596 0.064 Uani 1 1 d . . .
S4 S 0.7768 0.2220 0.6006 0.063 Uani 1 1 d . . .
S5 S 0.7306 -0.2147 0.9071 0.063 Uani 1 1 d . . .
S6 S 0.1105 0.5555 -0.0661 0.065 Uani 1 1 d . . .
O25 O 0.7797 0.9289 0.6634 0.030 Uani 1 1 d . . .
O26 O 0.7384 0.3895 0.6224 0.043 Uani 1 1 d . . .
O27 O 0.4413 0.5940 0.3278 0.033 Uani 1 1 d . . .
O28 O 0.5964 0.9439 0.7118 0.027 Uani 1 1 d . . .
O29 O 0.8862 0.7359 0.0021 0.033 Uani 1 1 d . . .
O30 O 0.9282 0.2788 0.0432 0.044 Uani 1 1 d . . .
O31 O 0.6410 0.8898 0.6404 0.075 Uani 1 1 d . . .
O32 O 0.9762 0.2245 0.9758 0.071 Uani 1 1 d . . .
O33 O 0.6932 0.4428 0.6952 0.074 Uani 1 1 d . . .
O35 O 0.7190 0.6400 0.7466 0.109 Uani 1 1 d . . .
O36 O 0.8056 0.2289 0.8334 0.113 Uani 1 1 d . . .
O39 O 0.9467 0.0278 0.9202 0.111 Uani 1 1 d . . .
O40 O 0.0418 0.8872 0.0079 0.124 Uani 1 1 d . . .
O43 O 0.1406 0.3002 0.9167 0.119 Uani 1 1 d . . .
O45 O 0.9240 0.2739 0.8907 0.147 Uani 1 1 d . . .
O46 O 0.2938 0.4484 0.3272 0.139 Uani 1 1 d . . .
O47 O 0.6424 0.3301 0.7927 0.127 Uani 1 1 d . . .
O48 O 0.5826 0.7675 0.7318 0.132 Uani 1 1 d . . .
O49 O 0.8580 0.1979 0.0803 0.119 Uani 1 1 d . . .
O50 O 0.0230 0.3378 0.8725 0.122 Uani 1 1 d . . .
O51 O 0.4798 0.1372 0.2544 0.143 Uani 1 1 d . . .
O52 O 0.0825 0.8974 0.9343 0.133 Uani 1 1 d . . .
O53 O 0.5251 0.3685 0.7486 0.116 Uani 1 1 d . . .
O54 O 0.8060 0.9651 0.5818 0.112 Uani 1 1 d . . .
O55 O 0.8138 0.4700 0.5891 0.121 Uani 1 1 d . . .
O56 O 0.6844 0.0014 0.5372 0.140 Uani 1 1 d . . .
O57 O 0.2506 0.4365 0.4011 0.121 Uani 1 1 d . . .
O58 O 0.7172 0.2912 0.8177 0.133 Uani 0.50 1 d P . .
O59 O 0.6167 0.0441 0.5162 0.157 Uani 0.50 1 d P . .
O60 O 0.3007 0.3749 0.4012 0.141 Uani 0.50 1 d P . .
O61 O 0.9508 0.3779 0.8505 0.059 Uani 0.35 1 d PU . .
O62 O 0.0335 0.9585 0.9326 0.071 Uani 0.35 1 d PU . .
O63 O 0.6349 0.7067 0.7352 0.147 Uani 0.40 1 d PU . .
O64 O 0.8403 0.4317 0.6015 0.048 Uani 1 1 d U . .
O65 O 0.8215 0.2335 0.0634 0.062 Uani 0.25 1 d PU . .
O66 O 0.9410 0.2896 0.0535 0.069 Uani 0.25 1 d PU . .
O67 O 0.8399 0.9270 0.5978 0.039 Uani 0.60 1 d PU . .
O68 O 0.4978 0.4085 0.7377 0.154 Uani 0.30 1 d PU . .

loop_
_atom_site_aniso_label
_atom_site_aniso_U_11
_atom_site_aniso_U_22
_atom_site_aniso_U_33
_atom_site_aniso_U_23
_atom_site_aniso_U_13
_atom_site_aniso_U_12
C1 0.050(7) 0.020(5) 0.036(6) 0.002(4) 0.015(5) 0.007(5)
C2 0.056(7) 0.027(5) 0.021(5) 0.001(4) 0.000(5) 0.007(5)
C3 0.046(6) 0.017(4) 0.015(5) 0.002(4) 0.005(4) -0.015(4)
C4 0.021(5) 0.018(4) 0.040(6) 0.000(4) 0.010(4) 0.003(4)
C5 0.030(5) 0.013(4) 0.029(5) 0.007(4) 0.012(4) 0.002(4)
C6 0.019(5) 0.027(5) 0.029(5) 0.004(4) 0.005(4) 0.005(4)
C7 0.030(6) 0.017(4) 0.028(5) 0.003(4) 0.005(4) 0.005(4)
C8 0.036(6) 0.023(5) 0.044(6) -0.010(4) 0.014(5) 0.006(4)
C9 0.054(7) 0.021(5) 0.026(5) -0.001(4) 0.017(5) 0.001(5)
C10 0.046(6) 0.022(4) 0.020(5) 0.004(4) 0.014(5) 0.006(4)
C11 0.034(6) 0.035(5) 0.041(6) 0.010(5) 0.020(5) 0.008(5)
C12 0.024(5) 0.034(5) 0.019(5) 0.005(4) -0.001(4) -0.002(4)
C13 0.028(5) 0.020(4) 0.040(6) 0.005(4) 0.012(5) 0.002(4)
C14 0.034(6) 0.028(5) 0.065(7) 0.010(5) 0.030(6) 0.009(5)
C15 0.072(8) 0.038(6) 0.054(7) 0.023(5) 0.045(6) 0.023(6)
C16 0.031(6) 0.049(6) 0.049(6) 0.015(5) 0.013(5) 0.003(5)
C17 0.029(6) 0.034(5) 0.054(6) 0.018(5) 0.017(5) 0.004(4)
C18 0.028(6) 0.037(6) 0.054(7) -0.001(5) 0.016(5) -0.008(5)
C19 0.021(6) 0.041(6) 0.053(6) 0.012(5) 0.008(5) -0.007(5)
C20 0.038(6) 0.052(6) 0.079(8) 0.045(5) 0.030(6) 0.022(5)
C21 0.030(4) 0.049(4) 0.105(5) 0.027(4) 0.029(4) 0.017(4)
C22 0.048(5) 0.043(4) 0.108(5) 0.031(4) 0.037(5) 0.011(4)
C23 0.069(5) 0.067(5) 0.113(5) 0.040(4) 0.047(5) 0.003(4)
C24 0.076(5) 0.071(5) 0.124(6) 0.038(5) 0.050(5) 0.022(4)
C25 0.076(5) 0.069(5) 0.121(6) 0.033(5) 0.044(5) 0.018(4)
C26 0.061(5) 0.058(5) 0.112(5) 0.023(4) 0.039(5) 0.012(4)
C27 0.054(6) 0.029(5) 0.032(5) -0.001(4) 0.021(5) 0.000(5)
C28 0.058(7) 0.049(6) 0.052(7) 0.003(5) 0.036(6) 0.016(6)
C29 0.079(9) 0.076(8) 0.048(7) 0.036(6) 0.030(6) 0.048(7)
C30 0.064(7) 0.047(6) 0.052(7) 0.030(5) 0.023(6) 0.018(6)
C31 0.033(6) 0.030(5) 0.033(5) 0.006(4) 0.006(5) 0.004(4)
C32 0.031(5) 0.027(5) 0.022(5) -0.005(4) 0.010(4) 0.003(4)
C33 0.050(7) 0.040(6) 0.053(7) 0.019(5) 0.018(5) 0.020(5)
C34 0.056(7) 0.059(6) 0.033(6) 0.024(5) 0.028(5) 0.017(5)
C35 0.052(7) 0.045(6) 0.033(6) 0.007(4) 0.029(5) 0.016(5)
C36 0.040(6) 0.026(5) 0.038(6) -0.005(4) 0.015(5) 0.002(4)
C37 0.039(6) 0.024(5) 0.028(5) -0.003(4) 0.012(5) 0.003(4)
C38 0.044(6) 0.046(6) 0.036(6) 0.013(5) 0.018(5) 0.015(5)
C39 0.066(8) 0.058(7) 0.043(7) 0.015(5) 0.020(6) 0.014(6)
C40 0.025(5) 0.043(6) 0.036(6) 0.001(4) 0.002(4) -0.012(4)
C41 0.032(6) 0.028(5) 0.029(5) 0.002(4) 0.009(5) -0.008(4)
C42 0.034(6) 0.029(5) 0.025(5) 0.011(4) 0.010(4) -0.005(4)
C43 0.037(6) 0.049(6) 0.045(6) 0.001(5) 0.008(5) 0.006(5)
C44 0.037(6) 0.037(6) 0.069(7) 0.000(5) 0.004(6) -0.014(5)
C45 0.032(6) 0.021(5) 0.071(8) -0.010(5) -0.014(5) -0.011(4)
C46 0.033(6) 0.031(5) 0.040(6) -0.002(4) -0.004(5) 0.003(5)
C47 0.037(6) 0.029(5) 0.042(6) 0.012(4) 0.016(5) 0.001(4)
C48 0.032(6) 0.030(5) 0.034(5) -0.005(4) 0.000(5) 0.000(4)
C49 0.036(6) 0.031(5) 0.026(5) 0.008(4) 0.013(4) 0.002(4)
C50 0.034(6) 0.026(5) 0.023(5) 0.007(4) 0.005(4) -0.003(4)
C51 0.026(5) 0.022(4) 0.026(5) 0.005(4) 0.010(4) 0.000(4)
C52 0.025(5) 0.022(4) 0.023(5) 0.006(4) 0.002(4) 0.002(4)
C53 0.044(6) 0.025(5) 0.038(6) 0.005(4) 0.021(5) 0.016(4)
C54 0.033(6) 0.033(5) 0.039(6) 0.021(4) 0.011(5) 0.001(4)
C55 0.048(6) 0.030(5) 0.026(5) -0.003(4) 0.014(5) -0.005(5)
C56 0.048(6) 0.024(5) 0.025(5) 0.007(4) 0.008(5) 0.004(4)
C57 0.019(5) 0.028(5) 0.030(5) 0.004(4) 0.006(4) 0.003(4)
C58 0.041(6) 0.024(5) 0.038(6) 0.009(4) 0.020(5) 0.019(4)
C59 0.032(6) 0.032(5) 0.022(5) 0.006(4) 0.005(4) 0.016(4)
C60 0.044(6) 0.029(5) 0.041(6) 0.015(4) 0.024(5) 0.020(5)
C61 0.061(7) 0.035(5) 0.036(6) 0.003(5) 0.020(5) 0.011(5)
C62 0.070(8) 0.043(6) 0.036(6) 0.000(5) 0.032(6) 0.018(6)
C63 0.062(7) 0.029(5) 0.033(6) 0.011(4) 0.027(5) 0.021(5)
C64 0.048(7) 0.052(6) 0.030(5) 0.018(5) 0.025(5) 0.021(5)
C65 0.034(6) 0.040(5) 0.023(5) 0.004(4) 0.001(5) 0.012(5)
C66 0.058(7) 0.058(6) 0.030(5) 0.014(5) 0.016(5) 0.041(6)
C67 0.070(5) 0.087(5) 0.046(4) 0.030(4) 0.039(4) 0.044(4)
C68 0.071(5) 0.093(5) 0.058(5) 0.045(4) 0.035(4) 0.041(4)
C69 0.081(5) 0.103(6) 0.082(5) 0.046(4) 0.044(5) 0.040(5)
C70 0.087(6) 0.093(5) 0.069(5) 0.044(5) 0.045(5) 0.055(4)
C71 0.097(6) 0.101(6) 0.059(5) 0.028(4) 0.038(4) 0.056(5)
C72 0.095(6) 0.089(5) 0.061(5) 0.025(4) 0.036(4) 0.045(4)
C73 0.019(5) 0.035(5) 0.043(6) 0.007(4) 0.008(5) -0.003(4)
C74 0.043(6) 0.027(5) 0.039(6) 0.012(4) 0.014(5) 0.002(5)
C75 0.034(6) 0.053(6) 0.047(6) 0.011(5) 0.012(5) 0.007(5)
C76 0.059(7) 0.050(6) 0.042(6) 0.008(5) 0.036(6) 0.022(6)
C77 0.048(6) 0.032(5) 0.028(5) 0.003(4) 0.016(5) 0.003(5)
C78 0.032(6) 0.033(5) 0.031(5) 0.007(4) 0.014(5) -0.007(4)
C79 0.053(7) 0.059(6) 0.022(5) 0.000(5) 0.012(5) 0.020(6)
C80 0.064(7) 0.039(6) 0.034(6) -0.006(5) 0.012(5) 0.015(5)
C81 0.050(7) 0.033(5) 0.029(6) -0.007(4) -0.014(5) -0.003(5)
C82 0.039(6) 0.040(6) 0.035(6) -0.003(4) -0.004(5) 0.006(5)
C83 0.019(5) 0.034(5) 0.048(6) 0.016(4) 0.005(5) -0.012(4)
C84 0.017(5) 0.060(7) 0.073(8) 0.030(6) 0.019(5) 0.004(5)
C85 0.026(6) 0.056(6) 0.069(7) 0.029(5) 0.021(5) 0.015(5)
C86 0.049(7) 0.039(6) 0.077(8) 0.022(5) 0.040(6) 0.017(5)
C87 0.052(7) 0.047(6) 0.060(7) 0.031(5) 0.034(6) 0.037(5)
C88 0.028(6) 0.040(5) 0.037(6) 0.001(4) 0.015(5) 0.007(5)
C89 0.047(7) 0.032(5) 0.047(6) 0.014(5) 0.015(5) 0.011(5)
C90 0.043(6) 0.034(5) 0.063(7) 0.011(5) 0.020(5) -0.008(5)
C91 0.043(6) 0.040(6) 0.062(7) 0.019(5) 0.036(6) 0.008(5)
C92 0.036(6) 0.049(6) 0.023(5) 0.010(4) 0.011(4) 0.014(5)
C93 0.024(5) 0.034(5) 0.035(6) 0.017(4) 0.011(5) 0.001(4)
C94 0.031(6) 0.035(5) 0.027(5) 0.002(4) 0.007(5) 0.005(4)
C95 0.035(6) 0.017(4) 0.040(6) 0.000(4) 0.016(5) 0.000(4)
C96 0.021(5) 0.035(5) 0.025(5) 0.007(4) 0.013(4) 0.008(4)
C97 0.029(6) 0.015(4) 0.034(5) 0.008(4) 0.017(5) 0.004(4)
C98 0.031(6) 0.024(5) 0.028(5) 0.007(4) 0.011(5) 0.003(4)
C99 0.028(6) 0.023(5) 0.046(6) 0.003(4) 0.011(5) 0.001(4)
C100 0.055(7) 0.038(6) 0.029(6) 0.011(5) 0.007(5) 0.013(5)
C101 0.051(7) 0.039(6) 0.024(5) 0.005(4) 0.016(5) -0.005(5)
C102 0.039(6) 0.025(5) 0.023(5) 0.002(4) 0.002(4) 0.003(4)
C103 0.035(6) 0.020(5) 0.041(6) 0.010(4) 0.014(5) 0.016(4)
C104 0.026(5) 0.021(5) 0.051(6) 0.018(4) 0.014(5) 0.004(4)
C105 0.029(6) 0.041(6) 0.049(6) 0.024(5) 0.022(5) 0.011(5)
C106 0.010(5) 0.034(5) 0.034(5) 0.017(4) 0.005(4) 0.012(4)
C107 0.033(6) 0.039(6) 0.041(6) 0.015(5) 0.006(5) 0.004(5)
C108 0.048(7) 0.046(6) 0.040(6) 0.014(5) 0.010(5) 0.011(5)
C109 0.021(5) 0.021(5) 0.076(8) 0.017(5) 0.022(5) 0.008(4)
C110 0.038(6) 0.035(5) 0.061(7) 0.016(5) 0.026(5) 0.009(5)
C111 0.027(5) 0.032(5) 0.051(6) 0.008(4) 0.014(5) 0.004(4)
C112 0.034(6) 0.021(5) 0.074(7) 0.007(5) 0.029(5) -0.004(4)
C113 0.049(5) 0.032(4) 0.107(5) 0.030(4) 0.039(5) 0.009(4)
C114 0.069(5) 0.054(5) 0.103(5) 0.028(4) 0.052(5) 0.015(4)
C115 0.075(5) 0.065(5) 0.112(5) 0.035(4) 0.054(5) 0.026(4)
C116 0.060(5) 0.049(5) 0.129(6) 0.041(5) 0.046(5) 0.007(4)
C117 0.050(5) 0.060(5) 0.130(6) 0.027(5) 0.027(5) 0.006(4)
C118 0.042(5) 0.039(4) 0.112(5) 0.028(4) 0.019(4) 0.003(4)
C119 0.036(6) 0.027(5) 0.048(6) 0.010(4) 0.017(5) 0.007(4)
C120 0.035(6) 0.043(6) 0.040(6) 0.008(5) 0.012(5) 0.013(5)
C121 0.024(5) 0.054(6) 0.046(6) 0.007(5) 0.007(5) 0.006(5)
C122 0.042(7) 0.054(7) 0.053(7) 0.011(5) 0.016(6) 0.014(5)
C123 0.025(5) 0.046(6) 0.020(5) 0.009(4) 0.003(4) 0.002(4)
C124 0.036(6) 0.025(5) 0.044(6) 0.008(4) 0.013(5) 0.003(4)
C125 0.030(6) 0.037(6) 0.051(6) 0.005(5) 0.006(5) -0.008(5)
C126 0.042(7) 0.038(6) 0.047(6) 0.001(5) -0.014(5) 0.008(5)
C127 0.070(8) 0.039(6) 0.046(7) 0.005(5) 0.007(6) 0.013(6)
C128 0.035(6) 0.030(5) 0.050(6) 0.001(5) 0.009(5) -0.004(5)
C129 0.055(7) 0.034(5) 0.027(5) -0.007(4) 0.012(5) 0.014(5)
C130 0.069(8) 0.044(6) 0.049(6) -0.002(5) 0.027(6) 0.024(6)
C131 0.043(7) 0.065(7) 0.082(8) 0.016(6) 0.038(6) 0.034(6)
C132 0.040(6) 0.049(6) 0.061(7) 0.017(5) 0.020(5) 0.030(5)
C133 0.030(6) 0.053(6) 0.034(6) 0.018(5) 0.005(5) 0.015(5)
C134 0.033(6) 0.033(5) 0.034(5) 0.012(4) 0.013(5) 0.008(4)
C135 0.055(7) 0.027(5) 0.068(7) 0.027(5) 0.033(6) 0.021(5)
C136 0.063(7) 0.048(6) 0.034(6) 0.016(5) 0.012(5) 0.030(6)
C137 0.062(7) 0.032(5) 0.046(6) 0.017(5) 0.028(6) 0.011(5)
C138 0.054(7) 0.029(5) 0.039(6) 0.011(4) 0.030(5) 0.012(5)
C139 0.039(6) 0.029(5) 0.024(5) 0.006(4) 0.009(4) 0.008(4)
C140 0.045(6) 0.039(6) 0.044(6) 0.001(5) 0.016(5) -0.007(5)
C141 0.041(6) 0.034(5) 0.025(5) 0.002(4) 0.013(5) -0.011(5)
C142 0.019(5) 0.036(5) 0.017(5) -0.001(4) -0.003(4) 0.004(4)
C143 0.017(5) 0.035(5) 0.024(5) 0.010(4) 0.007(4) 0.001(4)
C144 0.032(5) 0.025(5) 0.012(4) 0.001(4) 0.003(4) 0.012(4)
C145 0.028(5) 0.019(4) 0.035(5) -0.001(4) 0.014(4) 0.001(4)
C146 0.025(5) 0.032(5) 0.029(5) -0.001(4) 0.004(4) 0.006(4)
C147 0.038(6) 0.028(5) 0.032(5) 0.006(4) 0.017(5) 0.001(4)
C148 0.013(5) 0.041(5) 0.026(5) -0.008(4) 0.010(4) -0.004(4)
C149 0.030(5) 0.025(5) 0.040(6) 0.012(4) 0.020(5) 0.001(4)
C150 0.048(6) 0.026(5) 0.023(5) 0.009(4) 0.010(5) 0.018(5)
C151 0.023(5) 0.049(6) 0.029(5) -0.003(4) 0.007(4) 0.009(4)
C152 0.017(5) 0.043(5) 0.039(6) 0.019(4) 0.014(4) 0.009(4)
C153 0.035(6) 0.037(5) 0.030(5) 0.006(4) 0.011(5) 0.009(5)
C154 0.052(7) 0.041(6) 0.045(6) 0.028(5) 0.025(5) 0.014(5)
C155 0.022(5) 0.050(6) 0.040(6) 0.015(5) 0.011(5) 0.014(5)
C156 0.043(6) 0.045(6) 0.026(5) 0.002(4) 0.004(5) 0.012(5)
C157 0.039(6) 0.043(6) 0.023(5) 0.007(4) 0.006(5) 0.006(5)
C158 0.044(6) 0.049(6) 0.036(6) 0.019(4) 0.027(5) 0.029(5)
C159 0.063(5) 0.085(5) 0.053(4) 0.033(4) 0.025(4) 0.050(4)
C160 0.067(5) 0.099(5) 0.059(5) 0.036(4) 0.031(4) 0.041(4)
C161 0.087(6) 0.109(6) 0.071(5) 0.055(4) 0.030(5) 0.028(5)
C162 0.099(6) 0.125(6) 0.071(5) 0.052(5) 0.036(5) 0.041(5)
C163 0.094(6) 0.115(6) 0.066(5) 0.036(4) 0.037(5) 0.048(5)
C164 0.082(5) 0.090(5) 0.063(5) 0.024(4) 0.026(4) 0.044(4)
C165 0.020(5) 0.039(5) 0.045(6) 0.010(4) 0.018(5) 0.006(4)
C166 0.036(6) 0.039(6) 0.053(6) 0.016(5) 0.023(5) 0.000(5)
C167 0.050(7) 0.034(5) 0.071(7) 0.005(5) 0.046(6) 0.001(5)
C168 0.034(6) 0.042(6) 0.044(6) -0.001(5) 0.012(5) -0.015(5)
C169 0.039(6) 0.035(5) 0.034(5) 0.004(4) 0.029(5) 0.006(4)
C170 0.027(6) 0.041(5) 0.029(5) 0.004(4) 0.002(5) -0.003(4)
C171 0.052(7) 0.039(6) 0.034(6) -0.007(5) 0.018(5) 0.002(5)
C172 0.072(8) 0.042(6) 0.026(6) -0.007(5) 0.003(6) 0.008(6)
C173 0.059(7) 0.052(6) 0.031(6) -0.018(5) -0.010(5) 0.015(6)
C174 0.041(6) 0.037(5) 0.043(6) 0.005(4) 0.010(5) 0.012(5)
C175 0.027(5) 0.031(5) 0.048(6) 0.015(4) 0.022(5) -0.003(4)
C176 0.031(6) 0.053(6) 0.037(6) 0.011(5) 0.001(5) 0.000(5)
C177 0.044(7) 0.036(6) 0.066(7) 0.020(5) 0.010(6) 0.007(5)
C178 0.024(5) 0.050(6) 0.058(7) 0.028(5) 0.004(5) 0.004(5)
C179 0.023(5) 0.029(5) 0.043(6) 0.005(4) 0.002(5) 0.005(4)
C180 0.032(6) 0.037(5) 0.033(5) 0.000(4) 0.002(5) -0.001(5)
C181 0.035(6) 0.063(7) 0.070(8) 0.027(6) 0.020(6) 0.023(6)
C182 0.043(7) 0.063(7) 0.056(7) 0.014(6) 0.021(6) 0.029(6)
C183 0.056(8) 0.055(7) 0.079(8) 0.023(6) 0.027(7) 0.024(6)
C184 0.020(5) 0.045(6) 0.042(6) 0.007(5) 0.001(5) 0.005(5)
C185 0.032(6) 0.052(6) 0.018(5) -0.005(4) 0.009(4) 0.019(5)
C186 0.020(5) 0.033(5) 0.032(6) -0.013(4) -0.005(4) -0.011(4)
C187 0.028(5) 0.039(5) 0.015(5) 0.006(4) 0.006(4) 0.004(4)
C188 0.025(5) 0.018(5) 0.046(6) 0.008(4) 0.015(5) 0.004(4)
C189 0.021(5) 0.023(5) 0.032(5) 0.004(4) 0.005(4) -0.003(4)
C190 0.018(5) 0.027(5) 0.029(5) -0.007(4) 0.005(4) 0.011(4)
C191 0.047(6) 0.038(5) 0.014(5) 0.006(4) 0.014(5) 0.017(5)
C192 0.050(7) 0.035(6) 0.047(6) 0.007(5) 0.026(6) 0.004(5)
C193 0.043(7) 0.040(6) 0.029(6) 0.002(5) 0.002(5) -0.003(5)
C194 0.021(5) 0.035(5) 0.022(5) 0.000(4) -0.001(4) -0.007(4)
C195 0.011(5) 0.012(4) 0.058(6) 0.007(4) 0.006(5) 0.001(4)
C196 0.018(5) 0.038(5) 0.017(5) 0.003(4) -0.004(4) 0.012(4)
C197 0.022(5) 0.021(4) 0.034(5) 0.009(4) 0.008(4) 0.006(4)
C198 0.038(6) 0.038(6) 0.051(6) 0.010(5) 0.024(5) 0.005(5)
C199 0.063(8) 0.022(5) 0.056(7) 0.006(5) 0.010(6) -0.006(5)
C200 0.039(6) 0.030(5) 0.065(7) 0.006(5) 0.005(6) -0.011(5)
C201 0.038(6) 0.038(5) 0.083(8) 0.037(5) 0.035(6) 0.016(5)
C202 0.060(7) 0.025(5) 0.053(6) 0.018(4) 0.025(5) 0.004(5)
C203 0.028(5) 0.033(5) 0.042(6) 0.008(4) 0.009(4) 0.002(4)
C204 0.022(5) 0.033(5) 0.076(7) 0.014(5) 0.018(5) 0.014(4)
C205 0.047(5) 0.045(4) 0.108(5) 0.028(4) 0.037(5) 0.015(4)
C206 0.053(5) 0.048(4) 0.116(5) 0.041(4) 0.048(4) 0.023(4)
C207 0.079(5) 0.068(5) 0.124(6) 0.037(4) 0.049(5) 0.015(4)
C208 0.069(5) 0.056(5) 0.132(6) 0.049(5) 0.050(5) 0.014(4)
C209 0.055(5) 0.047(4) 0.138(6) 0.040(4) 0.037(5) 0.011(4)
C210 0.052(5) 0.057(5) 0.123(6) 0.027(4) 0.030(5) 0.015(4)
C211 0.040(6) 0.033(5) 0.051(6) 0.011(4) 0.029(5) 0.012(4)
C212 0.062(7) 0.062(6) 0.058(7) 0.025(5) 0.047(6) 0.031(6)
C213 0.054(7) 0.038(5) 0.051(6) -0.002(5) 0.027(5) 0.013(5)
C214 0.066(7) 0.035(5) 0.055(6) 0.018(5) 0.029(6) 0.025(5)
C215 0.041(6) 0.027(5) 0.040(5) 0.011(4) 0.023(5) 0.003(4)
C216 0.031(5) 0.029(5) 0.043(5) -0.001(4) 0.023(4) 0.012(4)
C217 0.049(6) 0.055(6) 0.030(5) 0.016(5) 0.011(5) 0.010(5)
C218 0.065(7) 0.054(6) 0.035(6) 0.022(5) 0.018(5) 0.016(6)
C219 0.046(6) 0.050(6) 0.037(5) 0.027(5) 0.026(5) 0.012(5)
C220 0.024(5) 0.034(5) 0.037(5) 0.001(4) 0.016(4) 0.002(4)
C221 0.055(6) 0.026(5) 0.033(5) -0.005(4) 0.001(5) 0.016(5)
C222 0.071(8) 0.029(5) 0.064(7) -0.017(5) 0.011(6) 0.001(5)
C223 0.054(7) 0.034(5) 0.044(6) -0.002(5) -0.001(5) -0.006(5)
C224 0.040(6) 0.057(6) 0.041(6) 0.012(5) 0.013(5) 0.010(5)
C225 0.022(5) 0.035(5) 0.028(5) 0.005(4) 0.006(4) -0.005(4)
C226 0.036(5) 0.027(5) 0.042(5) 0.016(4) 0.017(4) 0.006(4)
C227 0.037(6) 0.050(6) 0.040(6) 0.003(5) 0.015(5) 0.002(5)
C228 0.048(6) 0.054(6) 0.047(6) 0.009(5) 0.039(5) 0.016(5)
C229 0.041(6) 0.045(6) 0.042(6) 0.013(4) 0.024(5) 0.012(5)
C230 0.053(6) 0.033(5) 0.035(5) 0.015(4) 0.028(5) 0.007(5)
C231 0.033(5) 0.032(5) 0.021(5) -0.006(4) 0.002(4) -0.005(4)
C232 0.030(5) 0.025(5) 0.033(5) 0.007(4) -0.008(4) -0.009(4)
C233 0.050(6) 0.030(5) 0.034(5) 0.004(4) 0.009(5) 0.006(4)
C234 0.024(5) 0.019(4) 0.042(5) 0.010(4) 0.004(4) -0.003(4)
C235 0.027(5) 0.027(5) 0.040(5) 0.011(4) 0.015(4) 0.013(4)
C236 0.025(5) 0.026(4) 0.038(5) -0.001(4) 0.014(4) 0.005(4)
C237 0.023(5) 0.039(5) 0.020(4) 0.009(4) 0.014(4) 0.022(4)
C238 0.029(5) 0.036(5) 0.021(5) -0.001(4) -0.001(4) 0.005(4)
C239 0.025(5) 0.039(5) 0.022(5) 0.000(4) 0.000(4) 0.001(4)
C240 0.021(5) 0.018(4) 0.038(5) 0.006(4) 0.006(4) 0.003(4)
C241 0.024(5) 0.029(4) 0.024(5) 0.006(4) 0.001(4) 0.009(4)
C242 0.041(5) 0.032(5) 0.014(4) 0.003(4) 0.009(4) 0.019(4)
C243 0.039(5) 0.024(4) 0.043(5) 0.021(4) 0.028(4) 0.017(4)
C244 0.045(6) 0.032(5) 0.032(5) 0.007(4) 0.014(4) 0.017(4)
C245 0.055(7) 0.062(6) 0.048(6) 0.032(5) 0.034(5) 0.029(5)
C246 0.052(6) 0.038(5) 0.049(6) 0.011(5) 0.025(5) 0.014(5)
C247 0.064(7) 0.065(7) 0.036(6) 0.028(5) 0.029(5) 0.050(6)
C248 0.051(7) 0.053(6) 0.044(6) 0.013(5) 0.014(5) 0.024(5)
C249 0.058(6) 0.037(5) 0.023(5) 0.010(4) 0.024(5) 0.008(5)
C250 0.041(6) 0.073(7) 0.046(6) 0.030(5) 0.023(5) 0.033(5)
C251 0.071(5) 0.082(5) 0.048(4) 0.030(4) 0.033(4) 0.054(4)
C252 0.071(5) 0.087(5) 0.059(4) 0.047(4) 0.042(4) 0.048(4)
C253 0.079(5) 0.113(5) 0.074(5) 0.038(4) 0.050(4) 0.040(4)
C254 0.084(6) 0.119(6) 0.063(5) 0.045(5) 0.048(4) 0.053(4)
C255 0.080(5) 0.117(6) 0.053(4) 0.033(4) 0.040(4) 0.060(4)
C256 0.076(5) 0.106(5) 0.045(4) 0.026(4) 0.033(4) 0.060(4)
C257 0.051(6) 0.039(5) 0.016(4) 0.015(4) 0.009(4) 0.011(5)
C258 0.036(5) 0.045(5) 0.060(6) 0.015(5) 0.032(5) 0.028(5)
C259 0.032(5) 0.041(5) 0.049(6) 0.000(5) 0.023(5) 0.000(4)
C260 0.038(6) 0.034(5) 0.053(6) -0.013(4) 0.018(5) 0.003(4)
C261 0.023(5) 0.027(5) 0.035(5) 0.005(4) 0.003(4) 0.003(4)
C262 0.046(6) 0.030(5) 0.028(5) 0.004(4) 0.020(4) 0.018(4)
C263 0.065(7) 0.036(5) 0.051(6) 0.004(5) 0.034(6) 0.009(5)
C264 0.040(6) 0.048(6) 0.033(5) -0.001(5) -0.010(5) 0.002(5)
C265 0.062(7) 0.075(7) 0.038(6) 0.015(5) 0.003(5) 0.027(6)
C266 0.057(6) 0.041(5) 0.016(5) 0.000(4) 0.000(4) 0.014(5)
C267 0.017(5) 0.054(6) 0.027(5) 0.006(4) 0.005(4) 0.001(4)
C268 0.031(5) 0.039(5) 0.052(6) 0.028(4) 0.011(5) -0.002(4)
C269 0.049(6) 0.035(5) 0.065(7) 0.028(5) 0.027(6) 0.007(5)
C270 0.056(7) 0.047(6) 0.046(6) 0.021(5) 0.029(5) 0.028(5)
C271 0.038(6) 0.032(5) 0.032(5) 0.011(4) 0.004(4) 0.010(4)
C272 0.024(5) 0.021(4) 0.032(5) 0.005(4) 0.007(4) -0.003(4)
C273 0.047(7) 0.037(5) 0.071(7) 0.024(5) 0.006(6) 0.013(5)
C274 0.050(7) 0.046(6) 0.081(8) 0.016(5) 0.024(6) 0.013(5)
C275 0.010(5) 0.061(6) 0.063(7) 0.015(5) 0.001(5) 0.009(4)
C276 0.035(5) 0.051(6) 0.037(5) 0.006(4) 0.016(5) 0.006(5)
C277 0.139(14) 0.078(9) 0.105(11) -0.036(8) 0.043(10) -0.018(9)
C278 0.065(8) 0.053(7) 0.084(9) 0.004(6) 0.028(7) 0.001(6)
C279 0.095(10) 0.054(7) 0.046(7) 0.011(5) 0.039(7) -0.013(7)
C280 0.059(8) 0.064(7) 0.068(8) 0.025(6) 0.001(7) -0.019(6)
C281 0.070(9) 0.045(7) 0.147(12) 0.029(7) 0.059(9) -0.011(6)
C282 0.068(9) 0.064(8) 0.096(10) 0.028(7) 0.044(8) 0.000(7)
C283 0.066(8) 0.054(7) 0.079(9) -0.007(6) 0.012(7) -0.016(6)
C284 0.089(11) 0.119(11) 0.072(9) 0.006(8) 0.013(8) -0.006(9)
C285 0.072(9) 0.074(8) 0.046(7) 0.019(6) 0.016(6) 0.013(7)
C286 0.078(9) 0.061(7) 0.045(7) 0.009(6) 0.016(7) -0.003(7)
C287 0.119(12) 0.087(9) 0.069(8) 0.046(7) 0.043(8) 0.029(9)
C288 0.099(11) 0.106(10) 0.057(8) 0.033(7) 0.046(8) 0.008(9)
C289 0.144(13) 0.056(7) 0.046(7) 0.012(6) 0.037(8) 0.024(8)
C290 0.076(9) 0.080(8) 0.053(7) 0.028(6) 0.016(7) 0.004(7)
C291 0.061(9) 0.193(15) 0.085(10) 0.060(10) 0.029(8) 0.022(10)
C292 0.073(9) 0.075(8) 0.042(7) 0.000(6) 0.001(6) -0.025(7)
C293 0.096(10) 0.057(7) 0.040(7) 0.000(6) 0.023(7) -0.037(7)
C294 0.109(11) 0.063(8) 0.046(7) 0.007(6) 0.038(7) 0.017(8)
C295 0.105(11) 0.098(10) 0.049(7) -0.005(7) 0.024(7) 0.039(9)
C296 0.096(10) 0.083(9) 0.054(7) 0.011(7) 0.019(7) 0.011(8)
C297 0.063(8) 0.055(7) 0.069(8) 0.021(6) -0.002(7) 0.007(6)
C298 0.134(13) 0.073(9) 0.187(15) 0.006(9) 0.089(12) 0.023(9)
C299 0.088(10) 0.043(6) 0.071(8) 0.003(6) 0.029(7) -0.005(6)
C300 0.071(9) 0.070(8) 0.052(7) 0.021(6) 0.009(6) 0.014(7)
C301 0.076(9) 0.052(7) 0.079(8) 0.005(6) 0.037(7) 0.007(6)
C302 0.056(8) 0.072(9) 0.110(11) 0.005(8) 0.005(8) 0.004(7)
C303 0.069(9) 0.048(7) 0.068(8) 0.000(6) -0.001(7) -0.016(6)
C304 0.068(9) 0.052(7) 0.063(8) 0.014(6) 0.012(7) -0.013(6)
C305 0.077(9) 0.102(10) 0.080(9) 0.021(7) -0.002(7) 0.024(8)
C306 0.103(11) 0.071(8) 0.042(7) 0.012(6) 0.018(7) 0.029(8)
C307 0.094(10) 0.069(8) 0.062(8) 0.002(6) 0.033(7) -0.004(7)
C308 0.100(11) 0.061(7) 0.048(7) 0.004(6) 0.030(7) 0.013(7)
C309 0.097(11) 0.085(9) 0.060(8) 0.013(7) 0.037(7) 0.021(8)
C310 0.060(8) 0.082(8) 0.056(8) 0.009(6) 0.018(6) -0.008(7)
C311 0.085(9) 0.053(7) 0.078(8) 0.012(6) 0.039(7) 0.004(7)
C312 0.127(12) 0.066(8) 0.122(11) 0.018(8) 0.072(10) 0.020(8)
C313 0.082(9) 0.040(6) 0.058(8) 0.000(6) 0.012(7) -0.018(6)
C314 0.081(9) 0.061(7) 0.058(8) 0.000(6) -0.006(7) -0.009(7)
C315 0.055(8) 0.055(7) 0.109(10) 0.024(7) 0.021(7) -0.008(6)
C316 0.056(8) 0.080(8) 0.058(7) 0.010(6) 0.019(6) 0.004(6)
C317 0.100(11) 0.066(8) 0.084(9) 0.025(7) 0.034(8) -0.005(8)
C318 0.107(11) 0.053(7) 0.059(8) 0.017(6) 0.023(7) -0.002(7)
C319 0.177(7) 0.168(8) 0.171(8) 0.020(7) 0.071(7) 0.024(7)
C320 0.071(6) 0.055(6) 0.133(7) -0.008(5) 0.060(5) 0.016(5)
C322 0.045(5) 0.106(7) 0.068(6) 0.017(5) 0.025(5) 0.043(5)
C321 0.198(9) 0.218(8) 0.197(8) 0.033(6) 0.050(7) 0.041(7)
C324 0.039(5) 0.036(5) 0.081(6) -0.003(4) 0.025(4) 0.010(4)
C323 0.021 0.009 0.021 -0.006 0.018 -0.004
Cl1 0.0415(14) 0.0420(12) 0.0536(14) 0.0006(10) 0.0161(12) 0.0065(11)
Cl2 0.0391(13) 0.0379(12) 0.0553(14) -0.0046(10) 0.0132(11) 0.0043(10)
Cl3 0.0417(14) 0.0527(13) 0.0413(12) 0.0010(10) 0.0080(11) 0.0147(11)
Cl4 0.0399(14) 0.0556(13) 0.0379(13) 0.0001(11) 0.0122(11) 0.0097(11)
Cl5 0.0374(13) 0.0482(13) 0.0424(13) -0.0022(10) 0.0067(11) 0.0048(10)
Cl6 0.0383(13) 0.0421(13) 0.0514(13) -0.0022(10) 0.0140(11) 0.0055(10)
N1 0.029 0.026 0.030 0.002 0.009 -0.001
N2 0.027 0.023 0.027 0.005 0.011 0.005
N3 0.025 0.030 0.032 0.008 0.011 0.003
N4 0.027 0.030 0.046 0.011 0.011 0.006
N5 0.043 0.030 0.097 0.021 0.026 0.007
N6 0.030 0.027 0.029 0.002 0.009 0.004
N7 0.036 0.025 0.033 0.003 0.012 0.000
N8 0.034 0.027 0.030 0.009 0.011 0.005
N9 0.033 0.027 0.029 0.006 0.011 0.002
N10 0.028 0.024 0.023 0.005 0.005 0.000
N11 0.027 0.028 0.024 0.002 0.005 0.002
N12 0.037 0.035 0.031 0.008 0.016 0.012
N13 0.033 0.027 0.025 0.003 0.012 0.005
N14 0.065 0.077 0.037 0.022 0.027 0.043
N15 0.027 0.028 0.027 0.008 0.010 0.005
N16 0.038 0.028 0.031 0.008 0.013 0.005
N17 0.028 0.031 0.026 0.003 0.004 0.008
N18 0.027 0.036 0.027 0.007 0.009 0.002
N19 0.025 0.024 0.027 0.002 0.010 0.007
N20 0.029 0.026 0.027 0.002 0.008 0.006
N21 0.033 0.026 0.035 0.008 0.009 0.005
N22 0.027 0.029 0.031 0.010 0.011 0.003
N23 0.041 0.031 0.088 0.015 0.027 0.010
N24 0.036 0.025 0.030 0.009 0.012 0.004
N25 0.032 0.022 0.035 0.007 0.008 0.002
N26 0.028 0.028 0.028 0.004 0.011 0.004
N27 0.033 0.019 0.038 0.002 0.011 0.002
N28 0.031 0.026 0.027 0.004 0.009 0.002
N29 0.029 0.030 0.027 0.008 0.011 0.008
N30 0.033 0.025 0.037 0.009 0.016 0.007
N31 0.037 0.033 0.029 0.006 0.009 0.011
N32 0.056 0.077 0.033 0.016 0.014 0.040
N33 0.035 0.027 0.027 0.009 0.011 0.004
N34 0.032 0.027 0.027 0.004 0.007 0.005
N35 0.032 0.030 0.028 0.004 0.005 0.010
N36 0.027 0.029 0.027 0.003 0.007 0.003
N37 0.027 0.027 0.028 0.008 0.012 0.006
N38 0.023 0.022 0.032 0.002 0.006 -0.004
N39 0.030 0.025 0.043 0.006 0.014 0.002
N40 0.031 0.030 0.031 0.010 0.010 0.008
N41 0.036 0.037 0.094 0.019 0.027 0.009
N42 0.027 0.029 0.032 -0.001 0.009 -0.001
N43 0.028 0.024 0.031 0.005 0.009 0.003
N44 0.029 0.027 0.032 0.005 0.006 0.002
N45 0.033 0.024 0.030 0.008 0.011 0.003
N46 0.032 0.031 0.022 0.005 0.011 0.006
N47 0.021 0.029 0.029 0.009 0.009 0.007
N48 0.032 0.034 0.024 0.005 0.012 0.008
N49 0.034 0.039 0.026 0.007 0.010 0.016
N50 0.058 0.070 0.040 0.022 0.026 0.042
N51 0.039 0.028 0.028 0.010 0.014 0.004
N52 0.035 0.031 0.021 0.006 0.004 0.004
N53 0.026 0.034 0.028 0.007 0.008 -0.001
N54 0.033 0.034 0.026 0.005 0.010 0.010
N55 0.177 0.045 0.063 0.006 0.057 -0.014
N56 0.102 0.114 0.063 0.033 0.009 -0.028
N57 0.178 0.056 0.066 0.003 0.061 -0.015
O1 0.142(7) 0.105(5) 0.156(7) -0.035(5) 0.106(6) -0.006(5)
O2 0.166 0.098 0.126 0.029 -0.050 0.013
O3 0.080 0.075 0.159 0.017 0.061 0.003
O4 0.072 0.058 0.077 0.017 0.028 0.020
O5 0.173 0.090 0.179 -0.018 0.130 0.012
O6 0.084 0.070 0.175 0.026 0.065 0.003
O7 0.066 0.057 0.082 0.018 0.030 0.017
O8 0.156 0.093 0.139 0.027 -0.062 0.019
O9 0.114 0.164 0.071 0.037 0.052 0.051
O10 0.052 0.219 0.090 0.027 0.025 0.009
O11 0.068 0.069 0.064 0.018 0.021 0.021
O12 0.217 0.068 0.111 -0.010 -0.025 0.027
O13 0.063 0.066 0.068 0.016 0.020 0.027
O14 0.058 0.206 0.091 0.032 0.018 0.003
O15 0.219 0.066 0.119 -0.010 -0.025 0.038
O16 0.098 0.141 0.075 0.032 0.046 0.049
O17 0.063 0.215 0.080 0.028 0.017 0.009
O18 0.059 0.074 0.067 0.020 0.023 0.020
O19 0.103 0.150 0.068 0.023 0.038 0.062
O20 0.217 0.086 0.111 0.008 -0.017 0.045
O21 0.163 0.088 0.160 -0.033 0.122 -0.001
O22 0.159 0.089 0.128 0.012 -0.056 0.014
O23 0.088 0.076 0.167 0.017 0.063 0.003
O24 0.056 0.053 0.080 0.010 0.023 0.006
Ru1 0.027 0.022 0.027 0.004 0.010 0.002
Ru2 0.027 0.026 0.024 0.005 0.008 0.003
Ru3 0.027 0.023 0.026 0.004 0.009 0.002
Ru4 0.027 0.026 0.024 0.005 0.008 0.004
Ru5 0.027 0.023 0.027 0.004 0.009 0.002
Ru6 0.027 0.026 0.024 0.005 0.008 0.003
S1 0.075 0.051 0.094 0.039 0.055 0.020
S2 0.065 0.081 0.067 0.048 0.041 0.028
S3 0.073 0.052 0.094 0.038 0.055 0.019
S4 0.064 0.082 0.064 0.044 0.036 0.026
S5 0.074 0.050 0.090 0.037 0.053 0.017
S6 0.064 0.089 0.064 0.050 0.037 0.030
O25 0.047 0.015 0.024 0.000 0.009 -0.009
O26 0.037 0.048 0.028 0.004 -0.005 -0.020
O27 0.054 0.019 0.016 -0.006 0.006 -0.015
O28 0.025 0.030 0.013 0.002 -0.006 -0.011
O29 0.042 0.021 0.038 0.001 0.019 -0.002
O30 0.049 0.046 0.022 0.002 -0.002 -0.014
O31 0.058 0.112 0.055 -0.020 0.036 -0.021
O32 0.070 0.090 0.050 -0.026 0.037 -0.029
O33 0.060 0.095 0.070 -0.013 0.044 -0.022
O35 0.082 0.145 0.063 0.060 -0.017 -0.047
O36 0.244 0.031 0.087 -0.002 0.101 -0.023
O39 0.077 0.139 0.074 0.067 -0.022 -0.062
O40 0.088 0.198 0.104 0.013 0.046 0.063
O43 0.089 0.160 0.073 -0.020 0.002 -0.033
O45 0.123 0.132 0.238 0.028 0.107 0.079
O46 0.097 0.219 0.136 0.065 0.051 0.100
O47 0.161 0.128 0.115 0.018 0.071 0.037
O48 0.087 0.124 0.158 0.015 0.006 0.003
O49 0.119 0.130 0.095 -0.023 0.035 -0.009
O50 0.139 0.119 0.105 -0.005 0.055 -0.026
O51 0.133 0.194 0.061 -0.080 0.042 -0.109
O52 0.120 0.170 0.113 0.037 0.050 -0.018
O53 0.113 0.109 0.113 -0.024 0.038 -0.021
O54 0.103 0.120 0.083 -0.040 0.023 -0.048
O55 0.128 0.122 0.110 -0.029 0.052 -0.015
O56 0.156 0.131 0.158 0.037 0.066 0.060
O57 0.101 0.127 0.141 0.035 0.043 0.014
O58 0.138 0.120 0.093 -0.058 -0.027 0.053
O59 0.195 0.098 0.109 -0.032 -0.039 0.019
O60 0.165 0.105 0.099 -0.044 -0.013 -0.003
O61 0.074 0.028 0.038 -0.005 -0.027 -0.010
O62 0.098 0.019 0.049 -0.006 -0.035 -0.004
O63 0.107 0.106 0.152 -0.027 -0.052 0.007
O64 0.037 0.055 0.090 -0.002 0.056 0.068
O65 0.050 0.090 0.062 0.024 0.026 0.043
O66 0.060 0.088 0.061 0.016 0.020 0.011
O67 0.027 0.031 0.055 -0.013 0.009 0.009
O68 0.127 0.145 0.188 0.004 0.048 0.028

loop_
_atom_type_symbol
_atom_type_description
_atom_type_scat_dispersion_real
_atom_type_scat_dispersion_imag
_atom_type_scat_source
C C 0.0181 0.0091 'International Tables Vol C Tables 4.2.6.8 and 6.1.1.4'
H H 0.0000 0.0000 'International Tables Vol C Tables 4.2.6.8 and 6.1.1.4'
N N 0.0311 0.0180 'International Tables Vol C Tables 4.2.6.8 and 6.1.1.4'
O O 0.0492 0.0322 'International Tables Vol C Tables 4.2.6.8 and 6.1.1.4'
Cl Cl 0.3639 0.7018 'International Tables Vol C Tables 4.2.6.8 and 6.1.1.4'
Ru Ru 0.0552 3.2960 'International Tables Vol C Tables 4.2.6.8 and 6.1.1.4'
S S 0.3331 0.5567 'International Tables Vol C Tables 4.2.6.8 and 6.1.1.4'

loop_
_geom_angle_atom_site_label_1
_geom_angle_atom_site_label_2
_geom_angle_atom_site_label_3
_geom_angle
_geom_angle_site_symmetry_1
_geom_angle_site_symmetry_3
_geom_angle_publ_flag
N1 C1 C2 121.6 . . ?
N1 C1 H1 119.2 . . ?
C2 C1 H1 119.2 . . ?
C3 C2 C1 120.4 . . ?
C3 C2 H2 119.8 . . ?
C1 C2 H2 119.8 . . ?
C2 C3 C4 119.1 . . ?
C2 C3 H3 120.5 . . ?
C4 C3 H3 120.5 . . ?
C3 C4 C5 118.1 . . ?
C3 C4 C11 125.1 . . ?
C5 C4 C11 116.6 . . ?
N1 C5 C4 122.7 . . ?
N1 C5 C6 115.9 . . ?
C4 C5 C6 121.4 . . ?
N2 C6 C5 116.9 . . ?
N2 C6 C7 121.8 . . ?
C5 C6 C7 121.2 . . ?
C8 C7 C12 126.7 . . ?
C8 C7 C6 117.3 . . ?
C12 C7 C6 115.9 . . ?
C9 C8 C7 119.1 . . ?
C9 C8 H8 120.4 . . ?
C7 C8 H8 120.4 . . ?
C8 C9 C10 120.1 . . ?
C8 C9 H9 119.9 . . ?
C10 C9 H9 119.9 . . ?
N2 C10 C9 122.3 . . ?
N2 C10 H10 118.8 . . ?
C9 C10 H10 118.8 . . ?
N3 C11 C12 108.8 . . ?
N3 C11 C4 129.4 . . ?
C12 C11 C4 121.8 . . ?
C11 C12 N4 108.6 . . ?
C11 C12 C7 122.9 . . ?
N4 C12 C7 128.5 . . ?
N3 C13 N4 114.9 . . ?
N3 C13 C14 122.6 . . ?
N4 C13 C14 122.5 . . ?
C19 C14 C15 118.9 . . ?
C19 C14 C13 120.8 . . ?
C15 C14 C13 120.3 . . ?
C16 C15 C14 120.8 . . ?
C16 C15 H15 119.6 . . ?
C14 C15 H15 119.6 . . ?
C15 C16 C17 121.1 . . ?
C15 C16 H16 119.5 . . ?
C17 C16 H16 119.5 . . ?
C18 C17 C16 118.9 . . ?
C18 C17 C20 119.6 . . ?
C16 C17 C20 121.5 . . ?
C17 C18 C19 119.3 . . ?
C17 C18 H18 120.3 . . ?
C19 C18 H18 120.3 . . ?
C14 C19 C18 120.9 . . ?
C14 C19 H19 119.5 . . ?
C18 C19 H19 119.5 . . ?
N5 C20 C17 124.7 . . ?
N5 C20 S1 115.3 . . ?
C17 C20 S1 120.0 . . ?
N5 C21 C22 112.6 . . ?
N5 C21 C26 124.2 . . ?
C22 C21 C26 123.1 . . ?
C21 C22 C23 124.1 . . ?
C21 C22 S1 110.8 . . ?
C23 C22 S1 125.0 . . ?
C22 C23 C24 108.2 . . ?
C22 C23 H23 125.9 . . ?
C24 C23 H23 125.9 . . ?
C25 C24 C23 128.3 . . ?
C25 C24 H24 115.8 . . ?
C23 C24 H24 115.8 . . ?
C24 C25 C26 122.8 . . ?
C24 C25 H25 118.6 . . ?
C26 C25 H25 118.6 . . ?
C21 C26 C25 113.2 . . ?
C21 C26 H26 123.4 . . ?
C25 C26 H26 123.4 . . ?
N6 C27 C28 121.8 . . ?
N6 C27 H27 119.1 . . ?
C28 C27 H27 119.1 . . ?
C29 C28 C27 119.6 . . ?
C29 C28 H28 120.2 . . ?
C27 C28 H28 120.2 . . ?
C28 C29 C30 120.7 . . ?
C28 C29 H29 119.7 . . ?
C30 C29 H29 119.7 . . ?
C29 C30 C31 118.1 . . ?
C29 C30 H30 120.9 . . ?
C31 C30 H30 120.9 . . ?
N6 C31 C30 120.9 . . ?
N6 C31 C32 116.2 . . ?
C30 C31 C32 122.9 . . ?
N7 C32 C33 120.8 . . ?
N7 C32 C31 114.1 . . ?
C33 C32 C31 125.1 . . ?
C34 C33 C32 120.3 . . ?
C34 C33 H33 119.8 . . ?
C32 C33 H33 119.8 . . ?
C33 C34 C35 119.0 . . ?
C33 C34 H34 120.5 . . ?
C35 C34 H34 120.5 . . ?
C36 C35 C34 118.5 . . ?
C36 C35 H35 120.7 . . ?
C34 C35 H35 120.7 . . ?
C35 C36 N7 123.4 . . ?
C35 C36 H36 118.3 . . ?
N7 C36 H36 118.3 . . ?
C38 C37 N8 123.7 . . ?
C38 C37 H37 118.2 . . ?
N8 C37 H37 118.2 . . ?
C37 C38 C39 118.9 . . ?
C37 C38 H38 120.5 . . ?
C39 C38 H38 120.5 . . ?
C40 C39 C38 118.3 . . ?
C40 C39 H39 120.8 . . ?
C38 C39 H39 120.8 . . ?
C41 C40 C39 118.7 . . ?
C41 C40 H40 120.7 . . ?
C39 C40 H40 120.7 . . ?
N8 C41 C40 123.7 . . ?
N8 C41 C42 114.5 . . ?
C40 C41 C42 121.8 . . ?
N9 C42 C43 121.1 . . ?
N9 C42 C41 114.6 . . ?
C43 C42 C41 124.2 . . ?
C44 C43 C42 119.2 . . ?
C44 C43 H43 120.4 . . ?
C42 C43 H43 120.4 . . ?
C43 C44 C45 120.4 . . ?
C43 C44 H44 119.8 . . ?
C45 C44 H44 119.8 . . ?
C44 C45 C46 119.5 . . ?
C44 C45 H45 120.2 . . ?
C46 C45 H45 120.2 . . ?
N9 C46 C45 121.4 . . ?
N9 C46 H46 119.3 . . ?
C45 C46 H46 119.3 . . ?
N10 C47 C48 123.1 . . ?
N10 C47 H47 118.5 . . ?
C48 C47 H47 118.5 . . ?
C49 C48 C47 118.3 . . ?
C49 C48 H48 120.9 . . ?
C47 C48 H48 120.9 . . ?
C48 C49 C50 120.5 . . ?
C48 C49 H49 119.7 . . ?
C50 C49 H49 119.7 . . ?
C49 C50 C57 127.2 . . ?
C49 C50 C51 117.5 . . ?
C57 C50 C51 115.3 . . ?
N10 C51 C52 116.6 . . ?
N10 C51 C50 122.0 . . ?
C52 C51 C50 121.3 . . ?
N11 C52 C53 121.9 . . ?
N11 C52 C51 115.9 . . ?
C53 C52 C51 122.2 . . ?
C54 C53 C52 118.7 . . ?
C54 C53 C58 124.6 . . ?
C52 C53 C58 116.5 . . ?
C55 C54 C53 118.1 . . ?
C55 C54 H54 120.9 . . ?
C53 C54 H54 120.9 . . ?
C54 C55 C56 120.7 . . ?
C54 C55 H55 119.6 . . ?
C56 C55 H55 119.6 . . ?
N11 C56 C55 121.9 . . ?
N11 C56 H56 119.0 . . ?
C55 C56 H56 119.0 . . ?
N12 C57 C58 107.6 . . ?
N12 C57 C50 129.0 . . ?
C58 C57 C50 123.4 . . ?
N13 C58 C57 108.9 . . ?
N13 C58 C53 130.0 . . ?
C57 C58 C53 121.1 . . ?
N13 C59 N12 114.1 . . ?
N13 C59 C60 123.6 . . ?
N12 C59 C60 122.3 . . ?
C61 C60 C65 118.7 . . ?
C61 C60 C59 121.5 . . ?
C65 C60 C59 119.7 . . ?
C62 C61 C60 120.5 . . ?
C62 C61 H61 119.7 . . ?
C60 C61 H61 119.7 . . ?
C63 C62 C61 120.6 . . ?
C63 C62 H62 119.7 . . ?
C61 C62 H62 119.7 . . ?
C64 C63 C62 118.9 . . ?
C64 C63 C66 119.9 . . ?
C62 C63 C66 121.1 . . ?
C65 C64 C63 120.9 . . ?
C65 C64 H64 119.5 . . ?
C63 C64 H64 119.5 . . ?
C64 C65 C60 120.3 . . ?
C64 C65 H65 119.9 . . ?
C60 C65 H65 119.9 . . ?
N14 C66 C63 125.1 . . ?
N14 C66 S2 113.5 . . ?
C63 C66 S2 121.4 . . ?
N14 C67 C72 128.2 . . ?
N14 C67 C68 111.8 . . ?
C72 C67 C68 120.0 . . ?
C69 C68 C67 122.7 . . ?
C69 C68 S2 128.6 . . ?
C67 C68 S2 108.7 . . ?
C68 C69 C70 112.5 . . ?
C68 C69 H69 123.7 . . ?
C70 C69 H69 123.7 . . ?
C71 C70 C69 125.0 . . ?
C71 C70 H70 117.5 . . ?
C69 C70 H70 117.5 . . ?
C70 C71 C72 121.7 . . ?
C70 C71 H71 119.2 . . ?
C72 C71 H71 119.2 . . ?
C71 C72 C67 118.1 . . ?
C71 C72 H72 121.0 . . ?
C67 C72 H72 121.0 . . ?
C74 C73 N15 121.9 . . ?
C74 C73 H73 119.0 . . ?
N15 C73 H73 119.0 . . ?
C73 C74 C75 120.3 . . ?
C73 C74 H74 119.9 . . ?
C75 C74 H74 119.9 . . ?
C76 C75 C74 118.0 . . ?
C76 C75 H75 121.0 . . ?
C74 C75 H75 121.0 . . ?
C75 C76 C77 119.8 . . ?
C75 C76 H76 120.1 . . ?
C77 C76 H76 120.1 . . ?
N15 C77 C76 121.9 . . ?
N15 C77 C78 114.6 . . ?
C76 C77 C78 123.5 . . ?
N16 C78 C79 121.8 . . ?
N16 C78 C77 115.1 . . ?
C79 C78 C77 123.0 . . ?
C80 C79 C78 118.3 . . ?
C80 C79 H79 120.8 . . ?
C78 C79 H79 120.8 . . ?
C79 C80 C81 120.7 . . ?
C79 C80 H80 119.7 . . ?
C81 C80 H80 119.7 . . ?
C80 C81 C82 119.5 . . ?
C80 C81 H81 120.2 . . ?
C82 C81 H81 120.2 . . ?
N16 C82 C81 121.5 . . ?
N16 C82 H82 119.2 . . ?
C81 C82 H82 119.2 . . ?
N17 C83 C84 122.8 . . ?
N17 C83 H83 118.6 . . ?
C84 C83 H83 118.6 . . ?
C85 C84 C83 118.9 . . ?
C85 C84 H84 120.5 . . ?
C83 C84 H84 120.5 . . ?
C86 C85 C84 119.5 . . ?
C86 C85 H85 120.2 . . ?
C84 C85 H85 120.2 . . ?
C85 C86 C87 120.6 . . ?
C85 C86 H86 119.7 . . ?
C87 C86 H86 119.7 . . ?
N17 C87 C86 119.1 . . ?
N17 C87 C88 116.9 . . ?
C86 C87 C88 124.0 . . ?
N18 C88 C89 123.3 . . ?
N18 C88 C87 112.7 . . ?
C89 C88 C87 123.9 . . ?
C88 C89 C90 118.6 . . ?
C88 C89 H89 120.7 . . ?
C90 C89 H89 120.7 . . ?
C91 C90 C89 119.2 . . ?
C91 C90 H90 120.4 . . ?
C89 C90 H90 120.4 . . ?
C92 C91 C90 118.7 . . ?
C92 C91 H91 120.7 . . ?
C90 C91 H91 120.7 . . ?
C91 C92 N18 124.0 . . ?
C91 C92 H92 118.0 . . ?
N18 C92 H92 118.0 . . ?
N19 C93 C94 122.5 . . ?
N19 C93 H93 118.7 . . ?
C94 C93 H93 118.7 . . ?
C95 C94 C93 118.6 . . ?
C95 C94 H94 120.7 . . ?
C93 C94 H94 120.7 . . ?
C94 C95 C96 120.8 . . ?
C94 C95 H95 119.6 . . ?
C96 C95 H95 119.6 . . ?
C95 C96 C97 117.1 . . ?
C95 C96 C103 127.1 . . ?
C97 C96 C103 115.8 . . ?
N19 C97 C96 122.2 . . ?
N19 C97 C98 116.7 . . ?
C96 C97 C98 121.0 . . ?
N20 C98 C99 124.0 . . ?
N20 C98 C97 114.5 . . ?
C99 C98 C97 121.4 . . ?
C98 C99 C100 117.1 . . ?
C98 C99 C104 116.9 . . ?
C100 C99 C104 125.8 . . ?
C101 C100 C99 118.4 . . ?
C101 C100 H100 120.8 . . ?
C99 C100 H100 120.8 . . ?
C102 C101 C100 121.7 . . ?
C102 C101 H101 119.2 . . ?
C100 C101 H101 119.2 . . ?
N20 C102 C101 121.6 . . ?
N20 C102 H102 119.2 . . ?
C101 C102 H102 119.2 . . ?
N21 C103 C104 107.6 . . ?
N21 C103 C96 129.3 . . ?
C104 C103 C96 123.1 . . ?
N22 C104 C103 110.8 . . ?
N22 C104 C99 127.7 . . ?
C103 C104 C99 121.5 . . ?
N21 C105 N22 114.9 . . ?
N21 C105 C106 122.6 . . ?
N22 C105 C106 122.4 . . ?
C107 C106 C111 118.5 . . ?
C107 C106 C105 123.0 . . ?
C111 C106 C105 118.4 . . ?
C108 C107 C106 122.9 . . ?
C108 C107 H107 118.6 . . ?
C106 C107 H107 118.6 . . ?
C107 C108 C109 120.7 . . ?
C107 C108 H108 119.6 . . ?
C109 C108 H108 119.6 . . ?
C110 C109 C108 115.9 . . ?
C110 C109 C112 122.8 . . ?
C108 C109 C112 121.3 . . ?
C111 C110 C109 124.6 . . ?
C111 C110 H110 117.7 . . ?
C109 C110 H110 117.7 . . ?
C110 C111 C106 117.3 . . ?
C110 C111 H111 121.3 . . ?
C106 C111 H111 121.3 . . ?
N23 C112 C109 124.7 . . ?
N23 C112 S3 115.6 . . ?
C109 C112 S3 119.7 . . ?
N23 C113 C114 117.5 . . ?
N23 C113 C118 122.4 . . ?
C114 C113 C118 120.0 . . ?
C115 C114 C113 120.0 . . ?
C115 C114 S3 133.5 . . ?
C113 C114 S3 106.5 . . ?
C116 C115 C114 120.0 . . ?
C116 C115 H115 120.0 . . ?
C114 C115 H115 120.0 . . ?
C117 C116 C115 120.0 . . ?
C117 C116 H116 120.0 . . ?
C115 C116 H116 120.0 . . ?
C116 C117 C118 120.0 . . ?
C116 C117 H117 120.0 . . ?
C118 C117 H117 120.0 . . ?
C117 C118 C113 120.0 . . ?
C117 C118 H118 120.0 . . ?
C113 C118 H118 120.0 . . ?
N24 C119 C120 121.6 . . ?
N24 C119 H119 119.2 . . ?
C120 C119 H119 119.2 . . ?
C119 C120 C121 118.7 . . ?
C119 C120 H120 120.6 . . ?
C121 C120 H120 120.6 . . ?
C122 C121 C120 120.1 . . ?
C122 C121 H121 120.0 . . ?
C120 C121 H121 120.0 . . ?
C123 C122 C121 118.4 . . ?
C123 C122 H122 120.8 . . ?
C121 C122 H122 120.8 . . ?
N24 C123 C122 123.1 . . ?
N24 C123 C124 114.3 . . ?
C122 C123 C124 122.5 . . ?
N25 C124 C125 122.3 . . ?
N25 C124 C123 114.6 . . ?
C125 C124 C123 123.1 . . ?
C126 C125 C124 118.5 . . ?
C126 C125 H125 120.8 . . ?
C124 C125 H125 120.8 . . ?
C127 C126 C125 119.2 . . ?
C127 C126 H126 120.4 . . ?
C125 C126 H126 120.4 . . ?
C126 C127 C128 119.5 . . ?
C126 C127 H127 120.3 . . ?
C128 C127 H127 120.3 . . ?
N25 C128 C127 123.3 . . ?
N25 C128 H128 118.4 . . ?
C127 C128 H128 118.4 . . ?
N26 C129 C130 122.8 . . ?
N26 C129 H129 118.6 . . ?
C130 C129 H129 118.6 . . ?
C131 C130 C129 118.4 . . ?
C131 C130 H130 120.8 . . ?
C129 C130 H130 120.8 . . ?
C132 C131 C130 119.3 . . ?
C132 C131 H131 120.3 . . ?
C130 C131 H131 120.3 . . ?
C131 C132 C133 120.1 . . ?
C131 C132 H132 120.0 . . ?
C133 C132 H132 120.0 . . ?
N26 C133 C132 121.0 . . ?
N26 C133 C134 113.9 . . ?
C132 C133 C134 125.1 . . ?
N27 C134 C135 120.4 . . ?
N27 C134 C133 116.3 . . ?
C135 C134 C133 123.3 . . ?
C134 C135 C136 120.9 . . ?
C134 C135 H135 119.5 . . ?
C136 C135 H135 119.5 . . ?
C137 C136 C135 117.7 . . ?
C137 C136 H136 121.2 . . ?
C135 C136 H136 121.2 . . ?
C136 C137 C138 119.8 . . ?
C136 C137 H137 120.1 . . ?
C138 C137 H137 120.1 . . ?
N27 C138 C137 122.2 . . ?
N27 C138 H138 118.9 . . ?
C137 C138 H138 118.9 . . ?
N28 C139 C140 123.2 . . ?
N28 C139 H139 118.4 . . ?
C140 C139 H139 118.4 . . ?
C141 C140 C139 118.1 . . ?
C141 C140 H140 121.0 . . ?
C139 C140 H140 121.0 . . ?
C140 C141 C142 119.9 . . ?
C140 C141 H141 120.0 . . ?
C142 C141 H141 120.0 . . ?
C141 C142 C143 118.8 . . ?
C141 C142 C149 125.8 . . ?
C143 C142 C149 115.3 . . ?
N28 C143 C142 121.5 . . ?
N28 C143 C144 116.1 . . ?
C142 C143 C144 122.4 . . ?
N29 C144 C145 123.6 . . ?
N29 C144 C143 115.6 . . ?
C145 C144 C143 120.8 . . ?
C144 C145 C146 118.2 . . ?
C144 C145 C150 117.3 . . ?
C146 C145 C150 124.6 . . ?
C147 C146 C145 117.9 . . ?
C147 C146 H146 121.1 . . ?
C145 C146 H146 121.1 . . ?
C146 C147 C148 119.9 . . ?
C146 C147 H147 120.1 . . ?
C148 C147 H147 120.1 . . ?
N29 C148 C147 121.8 . . ?
N29 C148 H148 119.1 . . ?
C147 C148 H148 119.1 . . ?
N30 C149 C150 109.3 . . ?
N30 C149 C142 128.7 . . ?
C150 C149 C142 121.8 . . ?
N31 C150 C149 107.3 . . ?
N31 C150 C145 130.3 . . ?
C149 C150 C145 122.3 . . ?
N31 C151 N30 113.7 . . ?
N31 C151 C152 122.4 . . ?
N30 C151 C152 123.9 . . ?
C157 C152 C153 118.7 . . ?
C157 C152 C151 122.5 . . ?
C153 C152 C151 118.8 . . ?
C154 C153 C152 118.5 . . ?
C154 C153 H153 120.7 . . ?
C152 C153 H153 120.7 . . ?
C153 C154 C155 123.8 . . ?
C153 C154 H154 118.1 . . ?
C155 C154 H154 118.1 . . ?
C154 C155 C156 115.8 . . ?
C154 C155 C158 123.5 . . ?
C156 C155 C158 120.6 . . ?
C157 C156 C155 122.4 . . ?
C157 C156 H156 118.8 . . ?
C155 C156 H156 118.8 . . ?
C156 C157 C152 120.6 . . ?
C156 C157 H157 119.7 . . ?
C152 C157 H157 119.7 . . ?
N32 C158 C155 125.8 . . ?
N32 C158 S4 115.1 . . ?
C155 C158 S4 119.1 . . ?
N32 C159 C164 124.3 . . ?
N32 C159 C160 113.4 . . ?
C164 C159 C160 122.2 . . ?
C161 C160 C159 123.1 . . ?
C161 C160 S4 128.4 . . ?
C159 C160 S4 108.5 . . ?
C160 C161 C162 109.6 . . ?
C160 C161 H161 125.2 . . ?
C162 C161 H161 125.2 . . ?
C163 C162 C161 128.5 . . ?
C163 C162 H162 115.7 . . ?
C161 C162 H162 115.7 . . ?
C162 C163 C164 125.3 . . ?
C162 C163 H163 117.3 . . ?
C164 C163 H163 117.3 . . ?
C159 C164 C163 111.0 . . ?
C159 C164 H164 124.5 . . ?
C163 C164 H164 124.5 . . ?
N33 C165 C166 121.6 . . ?
N33 C165 H165 119.2 . . ?
C166 C165 H165 119.2 . . ?
C165 C166 C167 119.4 . . ?
C165 C166 H166 120.3 . . ?
C167 C166 H166 120.3 . . ?
C168 C167 C166 118.4 . . ?
C168 C167 H167 120.8 . . ?
C166 C167 H167 120.8 . . ?
C167 C168 C169 119.7 . . ?
C167 C168 H168 120.2 . . ?
C169 C168 H168 120.2 . . ?
N33 C169 C168 122.4 . . ?
N33 C169 C170 115.0 . . ?
C168 C169 C170 122.6 . . ?
N34 C170 C171 122.5 . . ?
N34 C170 C169 114.2 . . ?
C171 C170 C169 123.3 . . ?
C172 C171 C170 118.1 . . ?
C172 C171 H171 120.9 . . ?
C170 C171 H171 120.9 . . ?
C173 C172 C171 121.3 . . ?
C173 C172 H172 119.3 . . ?
C171 C172 H172 119.3 . . ?
C172 C173 C174 117.4 . . ?
C172 C173 H173 121.3 . . ?
C174 C173 H173 121.3 . . ?
N34 C174 C173 122.9 . . ?
N34 C174 H174 118.6 . . ?
C173 C174 H174 118.6 . . ?
C176 C175 N35 121.9 . . ?
C176 C175 H175 119.0 . . ?
N35 C175 H175 119.0 . . ?
C175 C176 C177 121.6 . . ?
C175 C176 H176 119.2 . . ?
C177 C176 H176 119.2 . . ?
C176 C177 C178 116.7 . . ?
C176 C177 H177 121.6 . . ?
C178 C177 H177 121.6 . . ?
C179 C178 C177 120.3 . . ?
C179 C178 H178 119.8 . . ?
C177 C178 H178 119.8 . . ?
N35 C179 C178 121.6 . . ?
N35 C179 C180 115.3 . . ?
C178 C179 C180 123.2 . . ?
C181 C180 N36 120.7 . . ?
C181 C180 C179 124.5 . . ?
N36 C180 C179 114.8 . . ?
C180 C181 C182 119.5 . . ?
C180 C181 H181 120.3 . . ?
C182 C181 H181 120.3 . . ?
C183 C182 C181 119.8 . . ?
C183 C182 H182 120.1 . . ?
C181 C182 H182 120.1 . . ?
C182 C183 C184 118.1 . . ?
C182 C183 H183 120.9 . . ?
C184 C183 H183 120.9 . . ?
N36 C184 C183 123.6 . . ?
N36 C184 H184 118.2 . . ?
C183 C184 H184 118.2 . . ?
N37 C185 C186 121.6 . . ?
N37 C185 H185 119.2 . . ?
C186 C185 H185 119.2 . . ?
C185 C186 C187 121.5 . . ?
C185 C186 H186 119.3 . . ?
C187 C186 H186 119.3 . . ?
C186 C187 C188 116.8 . . ?
C186 C187 H187 121.6 . . ?
C188 C187 H187 121.6 . . ?
C189 C188 C195 118.7 . . ?
C189 C188 C187 118.0 . . ?
C195 C188 C187 123.2 . . ?
N37 C189 C188 123.4 . . ?
N37 C189 C190 116.2 . . ?
C188 C189 C190 120.4 . . ?
N38 C190 C191 122.0 . . ?
N38 C190 C189 115.8 . . ?
C191 C190 C189 122.0 . . ?
C192 C191 C190 118.1 . . ?
C192 C191 C196 126.5 . . ?
C190 C191 C196 115.4 . . ?
C193 C192 C191 120.5 . . ?
C193 C192 H192 119.7 . . ?
C191 C192 H192 119.7 . . ?
C192 C193 C194 118.7 . . ?
C192 C193 H193 120.7 . . ?
C194 C193 H193 120.7 . . ?
N38 C194 C193 122.4 . . ?
N38 C194 H194 118.8 . . ?
C193 C194 H194 118.8 . . ?
N39 C195 C196 108.7 . . ?
N39 C195 C188 130.7 . . ?
C196 C195 C188 120.6 . . ?
N40 C196 C195 109.6 . . ?
N40 C196 C191 127.4 . . ?
C195 C196 C191 122.9 . . ?
N39 C197 N40 115.7 . . ?
N39 C197 C198 121.5 . . ?
N40 C197 C198 122.7 . . ?
C199 C198 C203 117.7 . . ?
C199 C198 C197 122.5 . . ?
C203 C198 C197 119.8 . . ?
C200 C199 C198 121.2 . . ?
C200 C199 H199 119.4 . . ?
C198 C199 H199 119.4 . . ?
C199 C200 C201 119.6 . . ?
C199 C200 H200 120.2 . . ?
C201 C200 H200 120.2 . . ?
C202 C201 C200 119.2 . . ?
C202 C201 C204 122.5 . . ?
C200 C201 C204 118.3 . . ?
C203 C202 C201 122.3 . . ?
C203 C202 H202 118.9 . . ?
C201 C202 H202 118.9 . . ?
C202 C203 C198 120.0 . . ?
C202 C203 H203 120.0 . . ?
C198 C203 H203 120.0 . . ?
N41 C204 C201 126.0 . . ?
N41 C204 S5 114.5 . . ?
C201 C204 S5 119.5 . . ?
N41 C205 C206 109.3 . . ?
N41 C205 C210 130.7 . . ?
C206 C205 C210 120.0 . . ?
C207 C206 C205 120.0 . . ?
C207 C206 S5 126.0 . . ?
C205 C206 S5 114.0 . . ?
C206 C207 C208 120.0 . . ?
C206 C207 H207 120.0 . . ?
C208 C207 H207 120.0 . . ?
C207 C208 C209 120.0 . . ?
C207 C208 H208 120.0 . . ?
C209 C208 H208 120.0 . . ?
C210 C209 C208 120.0 . . ?
C210 C209 H209 120.0 . . ?
C208 C209 H209 120.0 . . ?
C209 C210 C205 120.0 . . ?
C209 C210 H210 120.0 . . ?
C205 C210 H210 120.0 . . ?
N42 C211 C212 122.2 . . ?
N42 C211 H211 118.9 . . ?
C212 C211 H211 118.9 . . ?
C213 C212 C211 119.1 . . ?
C213 C212 H212 120.4 . . ?
C211 C212 H212 120.4 . . ?
C212 C213 C214 119.3 . . ?
C212 C213 H213 120.4 . . ?
C214 C213 H213 120.4 . . ?
C215 C214 C213 120.2 . . ?
C215 C214 H214 119.9 . . ?
C213 C214 H214 119.9 . . ?
C214 C215 N42 121.1 . . ?
C214 C215 C216 125.2 . . ?
N42 C215 C216 113.7 . . ?
N43 C216 C217 121.6 . . ?
N43 C216 C215 115.6 . . ?
C217 C216 C215 122.7 . . ?
C218 C217 C216 120.1 . . ?
C218 C217 H217 120.0 . . ?
C216 C217 H217 120.0 . . ?
C217 C218 C219 117.9 . . ?
C217 C218 H218 121.0 . . ?
C219 C218 H218 121.0 . . ?
C220 C219 C218 119.5 . . ?
C220 C219 H219 120.3 . . ?
C218 C219 H219 120.3 . . ?
C219 C220 N43 123.3 . . ?
C219 C220 H220 118.3 . . ?
N43 C220 H220 118.3 . . ?
N44 C221 C222 123.5 . . ?
N44 C221 H221 118.3 . . ?
C222 C221 H221 118.3 . . ?
C223 C222 C221 119.2 . . ?
C223 C222 H222 120.4 . . ?
C221 C222 H222 120.4 . . ?
C224 C223 C222 118.6 . . ?
C224 C223 H223 120.7 . . ?
C222 C223 H223 120.7 . . ?
C223 C224 C225 119.2 . . ?
C223 C224 H224 120.4 . . ?
C225 C224 H224 120.4 . . ?
N44 C225 C224 123.2 . . ?
N44 C225 C226 113.8 . . ?
C224 C225 C226 123.0 . . ?
N45 C226 C227 122.8 . . ?
N45 C226 C225 115.0 . . ?
C227 C226 C225 122.2 . . ?
C226 C227 C228 119.2 . . ?
C226 C227 H227 120.4 . . ?
C228 C227 H227 120.4 . . ?
C227 C228 C229 118.5 . . ?
C227 C228 H228 120.7 . . ?
C229 C228 H228 120.7 . . ?
C230 C229 C228 118.7 . . ?
C230 C229 H229 120.6 . . ?
C228 C229 H229 120.6 . . ?
N45 C230 C229 123.3 . . ?
N45 C230 H230 118.4 . . ?
C229 C230 H230 118.4 . . ?
N46 C231 C232 121.6 . . ?
N46 C231 H231 119.2 . . ?
C232 C231 H231 119.2 . . ?
C233 C232 C231 119.8 . . ?
C233 C232 H232 120.1 . . ?
C231 C232 H232 120.1 . . ?
C234 C233 C232 119.0 . . ?
C234 C233 H233 120.5 . . ?
C232 C233 H233 120.5 . . ?
C233 C234 C235 119.4 . . ?
C233 C234 C241 125.3 . . ?
C235 C234 C241 115.2 . . ?
N46 C235 C234 120.6 . . ?
N46 C235 C236 116.7 . . ?
C234 C235 C236 122.6 . . ?
N47 C236 C237 122.7 . . ?
N47 C236 C235 116.6 . . ?
C237 C236 C235 120.6 . . ?
C236 C237 C238 118.8 . . ?
C236 C237 C242 117.3 . . ?
C238 C237 C242 123.9 . . ?
C237 C238 C239 117.2 . . ?
C237 C238 H238 121.4 . . ?
C239 C238 H238 121.4 . . ?
C240 C239 C238 120.1 . . ?
C240 C239 H239 120.0 . . ?
C238 C239 H239 120.0 . . ?
N47 C240 C239 122.0 . . ?
N47 C240 H240 119.0 . . ?
C239 C240 H240 119.0 . . ?
N48 C241 C242 110.9 . . ?
N48 C241 C234 127.6 . . ?
C242 C241 C234 121.4 . . ?
C241 C242 N49 107.0 . . ?
C241 C242 C237 122.8 . . ?
N49 C242 C237 130.1 . . ?
N48 C243 N49 113.3 . . ?
N48 C243 C244 124.3 . . ?
N49 C243 C244 122.4 . . ?
C249 C244 C245 118.5 . . ?
C249 C244 C243 123.2 . . ?
C245 C244 C243 118.3 . . ?
C246 C245 C244 117.8 . . ?
C246 C245 H245 121.1 . . ?
C244 C245 H245 121.1 . . ?
C247 C246 C245 125.1 . . ?
C247 C246 H246 117.5 . . ?
C245 C246 H246 117.5 . . ?
C246 C247 C248 114.6 . . ?
C246 C247 C250 125.2 . . ?
C248 C247 C250 120.1 . . ?
C249 C248 C247 121.7 . . ?
C249 C248 H248 119.1 . . ?
C247 C248 H248 119.1 . . ?
C248 C249 C244 122.2 . . ?
C248 C249 H249 118.9 . . ?
C244 C249 H249 118.9 . . ?
N50 C250 C247 127.3 . . ?
N50 C250 S6 114.8 . . ?
C247 C250 S6 117.8 . . ?
N50 C251 C252 111.8 . . ?
N50 C251 C256 128.0 . . ?
C252 C251 C256 120.0 . . ?
C251 C252 C253 120.0 . . ?
C251 C252 S6 111.7 . . ?
C253 C252 S6 128.3 . . ?
C252 C253 C254 120.0 . . ?
C252 C253 H253 120.0 . . ?
C254 C253 H253 120.0 . . ?
C253 C254 C255 120.0 . . ?
C253 C254 H254 120.0 . . ?
C255 C254 H254 120.0 . . ?
C256 C255 C254 120.0 . . ?
C256 C255 H255 120.0 . . ?
C254 C255 H255 120.0 . . ?
C255 C256 C251 120.0 . . ?
C255 C256 H256 120.0 . . ?
C251 C256 H256 120.0 . . ?
N51 C257 C258 120.6 . . ?
N51 C257 H257 119.7 . . ?
C258 C257 H257 119.7 . . ?
C257 C258 C259 120.6 . . ?
C257 C258 H258 119.7 . . ?
C259 C258 H258 119.7 . . ?
C260 C259 C258 118.1 . . ?
C260 C259 H259 121.0 . . ?
C258 C259 H259 121.0 . . ?
C261 C260 C259 119.5 . . ?
C261 C260 H260 120.3 . . ?
C259 C260 H260 120.3 . . ?
N51 C261 C260 122.5 . . ?
N51 C261 C262 114.9 . . ?
C260 C261 C262 122.5 . . ?
C263 C262 N52 121.6 . . ?
C263 C262 C261 123.8 . . ?
N52 C262 C261 114.6 . . ?
C264 C263 C262 119.7 . . ?
C264 C263 H263 120.1 . . ?
C262 C263 H263 120.1 . . ?
C263 C264 C265 120.9 . . ?
C263 C264 H264 119.5 . . ?
C265 C264 H264 119.5 . . ?
C264 C265 C266 116.7 . . ?
C264 C265 H265 121.6 . . ?
C266 C265 H265 121.6 . . ?
N52 C266 C265 124.1 . . ?
N52 C266 H266 117.9 . . ?
C265 C266 H266 117.9 . . ?
C268 C267 N53 123.8 . . ?
C268 C267 H267 118.1 . . ?
N53 C267 H267 118.1 . . ?
C267 C268 C269 120.6 . . ?
C267 C268 H268 119.7 . . ?
C269 C268 H268 119.7 . . ?
C268 C269 C270 116.2 . . ?
C268 C269 H269 121.9 . . ?
C270 C269 H269 121.9 . . ?
C271 C270 C269 121.3 . . ?
C271 C270 H270 119.3 . . ?
C269 C270 H270 119.3 . . ?
N53 C271 C270 120.4 . . ?
N53 C271 C272 115.8 . . ?
C270 C271 C272 123.9 . . ?
C273 C272 N54 123.1 . . ?
C273 C272 C271 123.8 . . ?
N54 C272 C271 113.0 . . ?
C272 C273 C274 119.2 . . ?
C272 C273 H273 120.4 . . ?
C274 C273 H273 120.4 . . ?
C275 C274 C273 118.8 . . ?
C275 C274 H274 120.6 . . ?
C273 C274 H274 120.6 . . ?
C274 C275 C276 119.2 . . ?
C274 C275 H275 120.4 . . ?
C276 C275 H275 120.4 . . ?
N54 C276 C275 123.4 . . ?
N54 C276 H276 118.3 . . ?
C275 C276 H276 118.3 . . ?
C278 C277 H27A 109.5 . . ?
C278 C277 H27B 109.5 . . ?
H27A C277 H27B 109.5 . . ?
C278 C277 H27C 109.5 . . ?
H27A C277 H27C 109.5 . . ?
H27B C277 H27C 109.5 . . ?
C279 C278 C283 117.4 . . ?
C279 C278 C277 124.2 . . ?
C283 C278 C277 118.4 . . ?
C278 C279 C280 119.7 . . ?
C278 C279 H279 120.2 . . ?
C280 C279 H279 120.2 . . ?
C281 C280 C279 122.3 . . ?
C281 C280 H280 118.8 . . ?
C279 C280 H280 118.8 . . ?
C280 C281 C282 118.6 . . ?
C280 C281 H281 120.7 . . ?
C282 C281 H281 120.7 . . ?
C283 C282 C281 120.8 . . ?
C283 C282 H282 119.6 . . ?
C281 C282 H282 119.6 . . ?
C282 C283 C278 121.2 . . ?
C282 C283 H283 119.4 . . ?
C278 C283 H283 119.4 . . ?
C285 C284 H28A 109.5 . . ?
C285 C284 H28B 109.5 . . ?
H28A C284 H28B 109.5 . . ?
C285 C284 H28C 109.5 . . ?
H28A C284 H28C 109.5 . . ?
H28B C284 H28C 109.5 . . ?
C290 C285 C286 117.5 . . ?
C290 C285 C284 124.8 . . ?
C286 C285 C284 117.6 . . ?
C287 C286 C285 122.7 . . ?
C287 C286 H286 118.7 . . ?
C285 C286 H286 118.7 . . ?
C288 C287 C286 117.7 . . ?
C288 C287 H287 121.2 . . ?
C286 C287 H287 121.2 . . ?
C289 C288 C287 120.1 . . ?
C289 C288 H288 119.9 . . ?
C287 C288 H288 119.9 . . ?
C288 C289 C290 122.6 . . ?
C288 C289 H289 118.7 . . ?
C290 C289 H289 118.7 . . ?
C285 C290 C289 119.2 . . ?
C285 C290 H290 120.4 . . ?
C289 C290 H290 120.4 . . ?
C292 C291 H29A 109.5 . . ?
C292 C291 H29B 109.5 . . ?
H29A C291 H29B 109.5 . . ?
C292 C291 H29C 109.5 . . ?
H29A C291 H29C 109.5 . . ?
H29B C291 H29C 109.5 . . ?
C293 C292 C297 117.9 . . ?
C293 C292 C291 123.9 . . ?
C297 C292 C291 118.1 . . ?
C292 C293 C294 118.5 . . ?
C292 C293 H293 120.7 . . ?
C294 C293 H293 120.7 . . ?
C295 C294 C293 122.8 . . ?
C295 C294 H294 118.6 . . ?
C293 C294 H294 118.6 . . ?
C294 C295 C296 120.0 . . ?
C294 C295 H295 120.0 . . ?
C296 C295 H295 120.0 . . ?
C297 C296 C295 118.5 . . ?
C297 C296 H296 120.7 . . ?
C295 C296 H296 120.7 . . ?
C296 C297 C292 122.2 . . ?
C296 C297 H297 118.9 . . ?
C292 C297 H297 118.9 . . ?
C299 C298 H29D 109.5 . . ?
C299 C298 H29E 109.5 . . ?
H29D C298 H29E 109.5 . . ?
C299 C298 H29F 109.5 . . ?
H29D C298 H29F 109.5 . . ?
H29E C298 H29F 109.5 . . ?
C304 C299 C300 118.7 . . ?
C304 C299 C298 121.7 . . ?
C300 C299 C298 119.5 . . ?
C301 C300 C299 120.1 . . ?
C301 C300 H300 119.9 . . ?
C299 C300 H300 119.9 . . ?
C302 C301 C300 121.9 . . ?
C302 C301 H301 119.1 . . ?
C300 C301 H301 119.1 . . ?
C301 C302 C303 116.3 . . ?
C301 C302 H302 121.8 . . ?
C303 C302 H302 121.8 . . ?
C302 C303 C304 123.4 . . ?
C302 C303 H303 118.3 . . ?
C304 C303 H303 118.3 . . ?
C299 C304 C303 119.4 . . ?
C299 C304 H304 120.3 . . ?
C303 C304 H304 120.3 . . ?
C306 C305 H30A 109.5 . . ?
C306 C305 H30B 109.5 . . ?
H30A C305 H30B 109.5 . . ?
C306 C305 H30C 109.5 . . ?
H30A C305 H30C 109.5 . . ?
H30B C305 H30C 109.5 . . ?
C307 C306 C311 117.8 . . ?
C307 C306 C305 125.3 . . ?
C311 C306 C305 116.9 . . ?
C306 C307 C308 118.7 . . ?
C306 C307 H307 120.7 . . ?
C308 C307 H307 120.7 . . ?
C309 C308 C307 122.8 . . ?
C309 C308 H308 118.6 . . ?
C307 C308 H308 118.6 . . ?
C308 C309 C310 121.0 . . ?
C308 C309 H309 119.5 . . ?
C310 C309 H309 119.5 . . ?
C309 C310 C311 118.9 . . ?
C309 C310 H310 120.6 . . ?
C311 C310 H310 120.6 . . ?
C310 C311 C306 120.6 . . ?
C310 C311 H311 119.7 . . ?
C306 C311 H311 119.7 . . ?
C313 C312 H31A 109.5 . . ?
C313 C312 H31B 109.5 . . ?
H31A C312 H31B 109.5 . . ?
C313 C312 H31C 109.5 . . ?
H31A C312 H31C 109.5 . . ?
H31B C312 H31C 109.5 . . ?
C314 C313 C318 120.1 . . ?
C314 C313 C312 121.0 . . ?
C318 C313 C312 118.9 . . ?
C313 C314 C315 119.0 . . ?
C313 C314 H314 120.5 . . ?
C315 C314 H314 120.5 . . ?
C316 C315 C314 122.6 . . ?
C316 C315 H315 118.7 . . ?
C314 C315 H315 118.7 . . ?
C317 C316 C315 116.8 . . ?
C317 C316 H316 121.6 . . ?
C315 C316 H316 121.6 . . ?
C318 C317 C316 123.3 . . ?
C318 C317 H317 118.3 . . ?
C316 C317 H317 118.3 . . ?
C317 C318 C313 117.9 . . ?
C317 C318 H318 121.0 . . ?
C313 C318 H318 121.0 . . ?
N55 C319 C320 145.4 . . ?
N56 C321 C322 141.4 . . ?
N57 C323 C324 143.4 . . ?
O2 Cl1 O4 109.6 . . ?
O2 Cl1 O1 115.6 . . ?
O4 Cl1 O1 110.9 . . ?
O2 Cl1 O3 104.8 . . ?
O4 Cl1 O3 112.2 . . ?
O1 Cl1 O3 103.6 . . ?
O8 Cl2 O5 115.3 . . ?
O8 Cl2 O7 109.5 . . ?
O5 Cl2 O7 109.9 . . ?
O8 Cl2 O6 106.2 . . ?
O5 Cl2 O6 103.3 . . ?
O7 Cl2 O6 112.5 . . ?
O12 Cl3 O10 119.3 . . ?
O12 Cl3 O11 108.1 . . ?
O10 Cl3 O11 108.8 . . ?
O12 Cl3 O9 104.9 . . ?
O10 Cl3 O9 104.0 . . ?
O11 Cl3 O9 111.6 . . ?
O15 Cl4 O14 121.7 . . ?
O15 Cl4 O13 108.0 . . ?
O14 Cl4 O13 107.7 . . ?
O15 Cl4 O16 104.3 . . ?
O14 Cl4 O16 103.2 . . ?
O13 Cl4 O16 111.9 . . ?
O20 Cl5 O18 108.4 . . ?
O20 Cl5 O17 121.8 . . ?
O18 Cl5 O17 108.3 . . ?
O20 Cl5 O19 103.2 . . ?
O18 Cl5 O19 112.3 . . ?
O17 Cl5 O19 102.6 . . ?
O21 Cl6 O22 115.5 . . ?
O21 Cl6 O24 108.7 . . ?
O22 Cl6 O24 109.6 . . ?
O21 Cl6 O23 104.6 . . ?
O22 Cl6 O23 105.9 . . ?
O24 Cl6 O23 112.7 . . ?
C5 N1 C1 118.1 . . ?
C5 N1 Ru1 114.5 . . ?
C1 N1 Ru1 127.1 . . ?
C10 N2 C6 119.2 . . ?
C10 N2 Ru1 127.8 . . ?
C6 N2 Ru1 113.0 . . ?
C13 N3 C11 104.4 . . ?
C13 N4 C12 103.2 . . ?
C20 N5 C21 113.0 . . ?
C27 N6 C31 118.8 . . ?
C27 N6 Ru1 126.6 . . ?
C31 N6 Ru1 114.5 . . ?
C36 N7 C32 117.8 . . ?
C36 N7 Ru1 126.1 . . ?
C32 N7 Ru1 115.8 . . ?
C41 N8 C37 116.7 . . ?
C41 N8 Ru1 116.4 . . ?
C37 N8 Ru1 126.9 . . ?
C46 N9 C42 118.3 . . ?
C46 N9 Ru1 126.3 . . ?
C42 N9 Ru1 115.2 . . ?
C47 N10 C51 118.5 . . ?
C47 N10 Ru2 127.1 . . ?
C51 N10 Ru2 114.3 . . ?
C56 N11 C52 118.5 . . ?
C56 N11 Ru2 127.5 . . ?
C52 N11 Ru2 113.9 . . ?
C59 N12 C57 103.9 . . ?
C59 N13 C58 105.5 . . ?
C66 N14 C67 115.9 . . ?
C77 N15 C73 118.0 . . ?
C77 N15 Ru2 115.8 . . ?
C73 N15 Ru2 126.2 . . ?
C82 N16 C78 118.1 . . ?
C82 N16 Ru2 126.7 . . ?
C78 N16 Ru2 115.0 . . ?
C83 N17 C87 118.9 . . ?
C83 N17 Ru2 127.1 . . ?
C87 N17 Ru2 114.0 . . ?
C88 N18 C92 116.0 . . ?
C88 N18 Ru2 117.5 . . ?
C92 N18 Ru2 126.3 . . ?
C93 N19 C97 118.7 . . ?
C93 N19 Ru3 127.4 . . ?
C97 N19 Ru3 113.9 . . ?
C102 N20 C98 117.1 . . ?
C102 N20 Ru3 127.4 . . ?
C98 N20 Ru3 115.4 . . ?
C105 N21 C103 104.5 . . ?
C105 N22 C104 102.2 . . ?
C112 N23 C113 110.9 . . ?
C123 N24 C119 118.0 . . ?
C123 N24 Ru3 116.3 . . ?
C119 N24 Ru3 125.6 . . ?
C128 N25 C124 117.1 . . ?
C128 N25 Ru3 127.5 . . ?
C124 N25 Ru3 115.2 . . ?
C129 N26 C133 118.3 . . ?
C129 N26 Ru3 126.2 . . ?
C133 N26 Ru3 115.4 . . ?
C134 N27 C138 118.7 . . ?
C134 N27 Ru3 115.6 . . ?
C138 N27 Ru3 125.6 . . ?
C139 N28 C143 118.3 . . ?
C139 N28 Ru4 127.6 . . ?
C143 N28 Ru4 114.0 . . ?
C148 N29 C144 118.7 . . ?
C148 N29 Ru4 126.5 . . ?
C144 N29 Ru4 114.8 . . ?
C151 N30 C149 105.0 . . ?
C151 N31 C150 104.7 . . ?
C158 N32 C159 113.1 . . ?
C169 N33 C165 118.4 . . ?
C169 N33 Ru4 116.1 . . ?
C165 N33 Ru4 125.5 . . ?
C174 N34 C170 117.6 . . ?
C174 N34 Ru4 126.6 . . ?
C170 N34 Ru4 115.6 . . ?
C179 N35 C175 117.7 . . ?
C179 N35 Ru4 115.9 . . ?
C175 N35 Ru4 126.1 . . ?
C184 N36 C180 118.1 . . ?
C184 N36 Ru4 127.3 . . ?
C180 N36 Ru4 114.5 . . ?
C185 N37 C189 118.6 . . ?
C185 N37 Ru5 127.3 . . ?
C189 N37 Ru5 114.1 . . ?
C194 N38 C190 118.2 . . ?
C194 N38 Ru5 127.7 . . ?
C190 N38 Ru5 114.0 . . ?
C197 N39 C195 103.1 . . ?
C197 N40 C196 102.9 . . ?
C204 N41 C205 114.8 . . ?
C211 N42 C215 118.1 . . ?
C211 N42 Ru5 126.5 . . ?
C215 N42 Ru5 115.4 . . ?
C216 N43 C220 117.3 . . ?
C216 N43 Ru5 116.2 . . ?
C220 N43 Ru5 126.1 . . ?
C221 N44 C225 116.2 . . ?
C221 N44 Ru5 128.0 . . ?
C225 N44 Ru5 115.6 . . ?
C226 N45 C230 117.4 . . ?
C226 N45 Ru5 115.9 . . ?
C230 N45 Ru5 126.6 . . ?
C231 N46 C235 119.4 . . ?
C231 N46 Ru6 127.4 . . ?
C235 N46 Ru6 113.1 . . ?
C240 N47 C236 119.2 . . ?
C240 N47 Ru6 127.1 . . ?
C236 N47 Ru6 113.8 . . ?
C241 N48 C243 104.1 . . ?
C243 N49 C242 104.7 . . ?
C250 N50 C251 114.0 . . ?
C261 N51 C257 118.6 . . ?
C261 N51 Ru6 116.0 . . ?
C257 N51 Ru6 125.3 . . ?
C266 N52 C262 116.7 . . ?
C266 N52 Ru6 128.3 . . ?
C262 N52 Ru6 114.9 . . ?
C267 N53 C271 117.3 . . ?
C267 N53 Ru6 126.6 . . ?
C271 N53 Ru6 115.8 . . ?
C276 N54 C272 115.9 . . ?
C276 N54 Ru6 128.1 . . ?
C272 N54 Ru6 115.7 . . ?
N8 Ru1 N7 96.0 . . ?
N8 Ru1 N9 79.1 . . ?
N7 Ru1 N9 94.2 . . ?
N8 Ru1 N6 173.4 . . ?
N7 Ru1 N6 79.0 . . ?
N9 Ru1 N6 96.8 . . ?
N8 Ru1 N1 90.9 . . ?
N7 Ru1 N1 169.8 . . ?
N9 Ru1 N1 94.4 . . ?
N6 Ru1 N1 94.6 . . ?
N8 Ru1 N2 96.8 . . ?
N7 Ru1 N2 92.6 . . ?
N9 Ru1 N2 172.4 . . ?
N6 Ru1 N2 87.9 . . ?
N1 Ru1 N2 79.1 . . ?
N15 Ru2 N16 79.3 . . ?
N15 Ru2 N18 96.5 . . ?
N16 Ru2 N18 94.2 . . ?
N15 Ru2 N10 97.3 . . ?
N16 Ru2 N10 172.2 . . ?
N18 Ru2 N10 93.2 . . ?
N15 Ru2 N17 173.4 . . ?
N16 Ru2 N17 96.5 . . ?
N18 Ru2 N17 78.7 . . ?
N10 Ru2 N17 87.5 . . ?
N15 Ru2 N11 91.2 . . ?
N16 Ru2 N11 94.0 . . ?
N18 Ru2 N11 169.7 . . ?
N10 Ru2 N11 79.0 . . ?
N17 Ru2 N11 94.2 . . ?
N24 Ru3 N20 91.1 . . ?
N24 Ru3 N27 96.4 . . ?
N20 Ru3 N27 169.4 . . ?
N24 Ru3 N26 173.3 . . ?
N20 Ru3 N26 94.5 . . ?
N27 Ru3 N26 78.6 . . ?
N24 Ru3 N25 79.2 . . ?
N20 Ru3 N25 94.1 . . ?
N27 Ru3 N25 94.8 . . ?
N26 Ru3 N25 96.7 . . ?
N24 Ru3 N19 96.9 . . ?
N20 Ru3 N19 79.1 . . ?
N27 Ru3 N19 92.5 . . ?
N26 Ru3 N19 87.8 . . ?
N25 Ru3 N19 172.1 . . ?
N33 Ru4 N36 173.3 . . ?
N33 Ru4 N34 78.8 . . ?
N36 Ru4 N34 96.8 . . ?
N33 Ru4 N35 96.2 . . ?
N36 Ru4 N35 79.1 . . ?
N34 Ru4 N35 94.3 . . ?
N33 Ru4 N28 90.9 . . ?
N36 Ru4 N28 94.4 . . ?
N34 Ru4 N28 93.9 . . ?
N35 Ru4 N28 170.1 . . ?
N33 Ru4 N29 97.2 . . ?
N36 Ru4 N29 87.8 . . ?
N34 Ru4 N29 171.8 . . ?
N35 Ru4 N29 93.3 . . ?
N28 Ru4 N29 78.9 . . ?
N45 Ru5 N44 79.3 . . ?
N45 Ru5 N42 173.1 . . ?
N44 Ru5 N42 96.4 . . ?
N45 Ru5 N43 96.2 . . ?
N44 Ru5 N43 94.0 . . ?
N42 Ru5 N43 78.7 . . ?
N45 Ru5 N38 91.3 . . ?
N44 Ru5 N38 94.1 . . ?
N42 Ru5 N38 94.4 . . ?
N43 Ru5 N38 169.9 . . ?
N45 Ru5 N37 97.1 . . ?
N44 Ru5 N37 172.4 . . ?
N42 Ru5 N37 87.8 . . ?
N43 Ru5 N37 92.9 . . ?
N38 Ru5 N37 79.3 . . ?
N54 Ru6 N51 173.2 . . ?
N54 Ru6 N52 95.8 . . ?
N51 Ru6 N52 79.2 . . ?
N54 Ru6 N53 79.2 . . ?
N51 Ru6 N53 96.4 . . ?
N52 Ru6 N53 94.5 . . ?
N54 Ru6 N47 88.3 . . ?
N51 Ru6 N47 97.2 . . ?
N52 Ru6 N47 172.1 . . ?
N53 Ru6 N47 92.9 . . ?
N54 Ru6 N46 93.9 . . ?
N51 Ru6 N46 91.2 . . ?
N52 Ru6 N46 93.7 . . ?
N53 Ru6 N46 169.8 . . ?
N47 Ru6 N46 79.3 . . ?
C20 S1 C22 88.2 . . ?
C66 S2 C68 90.0 . . ?
C112 S3 C114 89.4 . . ?
C158 S4 C160 89.9 . . ?
C206 S5 C204 87.4 . . ?
C252 S6 C250 87.6 . . ?

loop_
_geom_bond_atom_site_label_1
_geom_bond_atom_site_label_2
_geom_bond_distance
_geom_bond_site_symmetry_2
_geom_bond_publ_flag
C1 N1 1.3614 . ?
C1 C2 1.3966 . ?
C1 H1 0.9500 . ?
C2 C3 1.3672 . ?
C2 H2 0.9500 . ?
C3 C4 1.3951 . ?
C3 H3 0.9500 . ?
C4 C5 1.4169 . ?
C4 C11 1.4435 . ?
C5 N1 1.3459 . ?
C5 C6 1.4306 . ?
C6 N2 1.3671 . ?
C6 C7 1.4386 . ?
C7 C8 1.4090 . ?
C7 C12 1.4282 . ?
C8 C9 1.3903 . ?
C8 H8 0.9500 . ?
C9 C10 1.3958 . ?
C9 H9 0.9500 . ?
C10 N2 1.3339 . ?
C10 H10 0.9500 . ?
C11 N3 1.3610 . ?
C11 C12 1.3819 . ?
C12 N4 1.3884 . ?
C13 N3 1.3420 . ?
C13 N4 1.3440 . ?
C13 C14 1.4794 . ?
C14 C19 1.3690 . ?
C14 C15 1.3979 . ?
C15 C16 1.3615 . ?
C15 H15 0.9500 . ?
C16 C17 1.3959 . ?
C16 H16 0.9500 . ?
C17 C18 1.3923 . ?
C17 C20 1.4811 . ?
C18 C19 1.4125 . ?
C18 H18 0.9500 . ?
C19 H19 0.9500 . ?
C20 N5 1.2902 . ?
C20 S1 1.7342 . ?
C21 N5 1.3862 . ?
C21 C22 1.3863 . ?
C21 C26 1.4196 . ?
C22 C23 1.4178 . ?
C22 S1 1.7508 . ?
C23 C24 1.4980 . ?
C23 H23 0.9500 . ?
C24 C25 1.2546 . ?
C24 H24 0.9500 . ?
C25 C26 1.4279 . ?
C25 H25 0.9500 . ?
C26 H26 0.9500 . ?
C27 N6 1.3356 . ?
C27 C28 1.4145 . ?
C27 H27 0.9500 . ?
C28 C29 1.3399 . ?
C28 H28 0.9500 . ?
C29 C30 1.3773 . ?
C29 H29 0.9500 . ?
C30 C31 1.4308 . ?
C30 H30 0.9500 . ?
C31 N6 1.3630 . ?
C31 C32 1.4574 . ?
C32 N7 1.3599 . ?
C32 C33 1.3683 . ?
C33 C34 1.3670 . ?
C33 H33 0.9500 . ?
C34 C35 1.3852 . ?
C34 H34 0.9500 . ?
C35 C36 1.3464 . ?
C35 H35 0.9500 . ?
C36 N7 1.3540 . ?
C36 H36 0.9500 . ?
C37 C38 1.3573 . ?
C37 N8 1.3656 . ?
C37 H37 0.9500 . ?
C38 C39 1.4148 . ?
C38 H38 0.9500 . ?
C39 C40 1.4019 . ?
C39 H39 0.9500 . ?
C40 C41 1.3707 . ?
C40 H40 0.9500 . ?
C41 N8 1.3621 . ?
C41 C42 1.4697 . ?
C42 N9 1.3713 . ?
C42 C43 1.4008 . ?
C43 C44 1.3504 . ?
C43 H43 0.9500 . ?
C44 C45 1.3561 . ?
C44 H44 0.9500 . ?
C45 C46 1.4037 . ?
C45 H45 0.9500 . ?
C46 N9 1.3390 . ?
C46 H46 0.9500 . ?
C47 N10 1.3373 . ?
C47 C48 1.4168 . ?
C47 H47 0.9500 . ?
C48 C49 1.3827 . ?
C48 H48 0.9500 . ?
C49 C50 1.3895 . ?
C49 H49 0.9500 . ?
C50 C57 1.4220 . ?
C50 C51 1.4410 . ?
C51 N10 1.3571 . ?
C51 C52 1.4206 . ?
C52 N11 1.3700 . ?
C52 C53 1.4095 . ?
C53 C54 1.4081 . ?
C53 C58 1.4361 . ?
C54 C55 1.3845 . ?
C54 H54 0.9500 . ?
C55 C56 1.3902 . ?
C55 H55 0.9500 . ?
C56 N11 1.3462 . ?
C56 H56 0.9500 . ?
C57 N12 1.3975 . ?
C57 C58 1.3994 . ?
C58 N13 1.3544 . ?
C59 N13 1.3420 . ?
C59 N12 1.3522 . ?
C59 C60 1.4582 . ?
C60 C61 1.3948 . ?
C60 C65 1.4024 . ?
C61 C62 1.3909 . ?
C61 H61 0.9500 . ?
C62 C63 1.3906 . ?
C62 H62 0.9500 . ?
C63 C64 1.3904 . ?
C63 C66 1.4727 . ?
C64 C65 1.3847 . ?
C64 H64 0.9500 . ?
C65 H65 0.9500 . ?
C66 N14 1.2763 . ?
C66 S2 1.7198 . ?
C67 N14 1.3584 . ?
C67 C72 1.4063 . ?
C67 C68 1.4207 . ?
C68 C69 1.3881 . ?
C68 S2 1.7463 . ?
C69 C70 1.4633 . ?
C69 H69 0.9500 . ?
C70 C71 1.3162 . ?
C70 H70 0.9500 . ?
C71 C72 1.3642 . ?
C71 H71 0.9500 . ?
C72 H72 0.9500 . ?
C73 C74 1.3587 . ?
C73 N15 1.3669 . ?
C73 H73 0.9500 . ?
C74 C75 1.4084 . ?
C74 H74 0.9500 . ?
C75 C76 1.3738 . ?
C75 H75 0.9500 . ?
C76 C77 1.3872 . ?
C76 H76 0.9500 . ?
C77 N15 1.3653 . ?
C77 C78 1.4607 . ?
C78 N16 1.3717 . ?
C78 C79 1.4180 . ?
C79 C80 1.3419 . ?
C79 H79 0.9500 . ?
C80 C81 1.3750 . ?
C80 H80 0.9500 . ?
C81 C82 1.4001 . ?
C81 H81 0.9500 . ?
C82 N16 1.3406 . ?
C82 H82 0.9500 . ?
C83 N17 1.3349 . ?
C83 C84 1.3874 . ?
C83 H83 0.9500 . ?
C84 C85 1.3679 . ?
C84 H84 0.9500 . ?
C85 C86 1.3565 . ?
C85 H85 0.9500 . ?
C86 C87 1.4144 . ?
C86 H86 0.9500 . ?
C87 N17 1.3725 . ?
C87 C88 1.4656 . ?
C88 N18 1.3485 . ?
C88 C89 1.3536 . ?
C89 C90 1.3896 . ?
C89 H89 0.9500 . ?
C90 C91 1.3669 . ?
C90 H90 0.9500 . ?
C91 C92 1.3446 . ?
C91 H91 0.9500 . ?
C92 N18 1.3593 . ?
C92 H92 0.9500 . ?
C93 N19 1.3412 . ?
C93 C94 1.4040 . ?
C93 H93 0.9500 . ?
C94 C95 1.3886 . ?
C94 H94 0.9500 . ?
C95 C96 1.3934 . ?
C95 H95 0.9500 . ?
C96 C97 1.4253 . ?
C96 C103 1.4263 . ?
C97 N19 1.3720 . ?
C97 C98 1.4437 . ?
C98 N20 1.3719 . ?
C98 C99 1.3901 . ?
C99 C100 1.3925 . ?
C99 C104 1.4460 . ?
C100 C101 1.3799 . ?
C100 H100 0.9500 . ?
C101 C102 1.3674 . ?
C101 H101 0.9500 . ?
C102 N20 1.3417 . ?
C102 H102 0.9500 . ?
C103 N21 1.3656 . ?
C103 C104 1.3704 . ?
C104 N22 1.3596 . ?
C105 N21 1.3317 . ?
C105 N22 1.3553 . ?
C105 C106 1.4896 . ?
C106 C107 1.3639 . ?
C106 C111 1.4212 . ?
C107 C108 1.3494 . ?
C107 H107 0.9500 . ?
C108 C109 1.4069 . ?
C108 H108 0.9500 . ?
C109 C110 1.3828 . ?
C109 C112 1.4818 . ?
C110 C111 1.3675 . ?
C110 H110 0.9500 . ?
C111 H111 0.9500 . ?
C112 N23 1.2906 . ?
C112 S3 1.7245 . ?
C113 N23 1.3485 . ?
C113 C114 1.3900 . ?
C113 C118 1.3900 . ?
C114 C115 1.3900 . ?
C114 S3 1.7606 . ?
C115 C116 1.3900 . ?
C115 H115 0.9500 . ?
C116 C117 1.3900 . ?
C116 H116 0.9500 . ?
C117 C118 1.3900 . ?
C117 H117 0.9500 . ?
C118 H118 0.9500 . ?
C119 N24 1.3785 . ?
C119 C120 1.4029 . ?
C119 H119 0.9500 . ?
C120 C121 1.4036 . ?
C120 H120 0.9500 . ?
C121 C122 1.4006 . ?
C121 H121 0.9500 . ?
C122 C123 1.3829 . ?
C122 H122 0.9500 . ?
C123 N24 1.3761 . ?
C123 C124 1.4784 . ?
C124 N25 1.3772 . ?
C124 C125 1.3838 . ?
C125 C126 1.3750 . ?
C125 H125 0.9500 . ?
C126 C127 1.3648 . ?
C126 H126 0.9500 . ?
C127 C128 1.3824 . ?
C127 H127 0.9500 . ?
C128 N25 1.3146 . ?
C128 H128 0.9500 . ?
C129 N26 1.3356 . ?
C129 C130 1.4086 . ?
C129 H129 0.9500 . ?
C130 C131 1.3845 . ?
C130 H130 0.9500 . ?
C131 C132 1.3821 . ?
C131 H131 0.9500 . ?
C132 C133 1.3879 . ?
C132 H132 0.9500 . ?
C133 N26 1.3829 . ?
C133 C134 1.4524 . ?
C134 N27 1.3458 . ?
C134 C135 1.3863 . ?
C135 C136 1.3872 . ?
C135 H135 0.9500 . ?
C136 C137 1.3689 . ?
C136 H136 0.9500 . ?
C137 C138 1.3762 . ?
C137 H137 0.9500 . ?
C138 N27 1.3575 . ?
C138 H138 0.9500 . ?
C139 N28 1.3457 . ?
C139 C140 1.4094 . ?
C139 H139 0.9500 . ?
C140 C141 1.3889 . ?
C140 H140 0.9500 . ?
C141 C142 1.3905 . ?
C141 H141 0.9500 . ?
C142 C143 1.4138 . ?
C142 C149 1.4552 . ?
C143 N28 1.3710 . ?
C143 C144 1.4427 . ?
C144 N29 1.3580 . ?
C144 C145 1.4013 . ?
C145 C146 1.4184 . ?
C145 C150 1.4256 . ?
C146 C147 1.4055 . ?
C146 H146 0.9500 . ?
C147 C148 1.4182 . ?
C147 H147 0.9500 . ?
C148 N29 1.3380 . ?
C148 H148 0.9500 . ?
C149 N30 1.3483 . ?
C149 C150 1.3869 . ?
C150 N31 1.3857 . ?
C151 N31 1.3353 . ?
C151 N30 1.3472 . ?
C151 C152 1.4592 . ?
C152 C157 1.3768 . ?
C152 C153 1.4336 . ?
C153 C154 1.3567 . ?
C153 H153 0.9500 . ?
C154 C155 1.3808 . ?
C154 H154 0.9500 . ?
C155 C156 1.4135 . ?
C155 C158 1.4697 . ?
C156 C157 1.3537 . ?
C156 H156 0.9500 . ?
C157 H157 0.9500 . ?
C158 N32 1.2935 . ?
C158 S4 1.7283 . ?
C159 N32 1.3586 . ?
C159 C164 1.4282 . ?
C159 C160 1.4422 . ?
C160 C161 1.4140 . ?
C160 S4 1.7297 . ?
C161 C162 1.4894 . ?
C161 H161 0.9500 . ?
C162 C163 1.1863 . ?
C162 H162 0.9500 . ?
C163 C164 1.4858 . ?
C163 H163 0.9500 . ?
C164 H164 0.9500 . ?
C165 N33 1.3665 . ?
C165 C166 1.4005 . ?
C165 H165 0.9500 . ?
C166 C167 1.4074 . ?
C166 H166 0.9500 . ?
C167 C168 1.3833 . ?
C167 H167 0.9500 . ?
C168 C169 1.3981 . ?
C168 H168 0.9500 . ?
C169 N33 1.3561 . ?
C169 C170 1.4653 . ?
C170 N34 1.3650 . ?
C170 C171 1.3937 . ?
C171 C172 1.3645 . ?
C171 H171 0.9500 . ?
C172 C173 1.3559 . ?
C172 H172 0.9500 . ?
C173 C174 1.4280 . ?
C173 H173 0.9500 . ?
C174 N34 1.3184 . ?
C174 H174 0.9500 . ?
C175 C176 1.3578 . ?
C175 N35 1.3641 . ?
C175 H175 0.9500 . ?
C176 C177 1.3608 . ?
C176 H176 0.9500 . ?
C177 C178 1.4004 . ?
C177 H177 0.9500 . ?
C178 C179 1.3770 . ?
C178 H178 0.9500 . ?
C179 N35 1.3517 . ?
C179 C180 1.4542 . ?
C180 C181 1.3897 . ?
C180 N36 1.3987 . ?
C181 C182 1.3950 . ?
C181 H181 0.9500 . ?
C182 C183 1.3748 . ?
C182 H182 0.9500 . ?
C183 C184 1.4062 . ?
C183 H183 0.9500 . ?
C184 N36 1.3253 . ?
C184 H184 0.9500 . ?
C185 N37 1.3484 . ?
C185 C186 1.3941 . ?
C185 H185 0.9500 . ?
C186 C187 1.3966 . ?
C186 H186 0.9500 . ?
C187 C188 1.4457 . ?
C187 H187 0.9500 . ?
C188 C189 1.3968 . ?
C188 C195 1.4301 . ?
C189 N37 1.3643 . ?
C189 C190 1.4410 . ?
C190 N38 1.3714 . ?
C190 C191 1.4114 . ?
C191 C192 1.3803 . ?
C191 C196 1.4570 . ?
C192 C193 1.3758 . ?
C192 H192 0.9500 . ?
C193 C194 1.4110 . ?
C193 H193 0.9500 . ?
C194 N38 1.3426 . ?
C194 H194 0.9500 . ?
C195 N39 1.3755 . ?
C195 C196 1.3762 . ?
C196 N40 1.3540 . ?
C197 N39 1.3315 . ?
C197 N40 1.3530 . ?
C197 C198 1.4758 . ?
C198 C199 1.3748 . ?
C198 C203 1.4307 . ?
C199 C200 1.3656 . ?
C199 H199 0.9500 . ?
C200 C201 1.4098 . ?
C200 H200 0.9500 . ?
C201 C202 1.3442 . ?
C201 C204 1.5100 . ?
C202 C203 1.3404 . ?
C202 H202 0.9500 . ?
C203 H203 0.9500 . ?
C204 N41 1.2935 . ?
C204 S5 1.7322 . ?
C205 N41 1.3767 . ?
C205 C206 1.3900 . ?
C205 C210 1.3900 . ?
C206 C207 1.3900 . ?
C206 S5 1.7145 . ?
C207 C208 1.3900 . ?
C207 H207 0.9500 . ?
C208 C209 1.3900 . ?
C208 H208 0.9500 . ?
C209 C210 1.3900 . ?
C209 H209 0.9500 . ?
C210 H210 0.9500 . ?
C211 N42 1.3535 . ?
C211 C212 1.3942 . ?
C211 H211 0.9500 . ?
C212 C213 1.3856 . ?
C212 H212 0.9500 . ?
C213 C214 1.3889 . ?
C213 H213 0.9500 . ?
C214 C215 1.3701 . ?
C214 H214 0.9500 . ?
C215 N42 1.3987 . ?
C215 C216 1.4702 . ?
C216 N43 1.3390 . ?
C216 C217 1.3773 . ?
C217 C218 1.3710 . ?
C217 H217 0.9500 . ?
C218 C219 1.3770 . ?
C218 H218 0.9500 . ?
C219 C220 1.3455 . ?
C219 H219 0.9500 . ?
C220 N43 1.3529 . ?
C220 H220 0.9500 . ?
C221 N44 1.3374 . ?
C221 C222 1.3944 . ?
C221 H221 0.9500 . ?
C222 C223 1.3856 . ?
C222 H222 0.9500 . ?
C223 C224 1.3770 . ?
C223 H223 0.9500 . ?
C224 C225 1.3874 . ?
C224 H224 0.9500 . ?
C225 N44 1.3752 . ?
C225 C226 1.4750 . ?
C226 N45 1.3635 . ?
C226 C227 1.3948 . ?
C227 C228 1.3986 . ?
C227 H227 0.9500 . ?
C228 C229 1.4122 . ?
C228 H228 0.9500 . ?
C229 C230 1.3872 . ?
C229 H229 0.9500 . ?
C230 N45 1.3669 . ?
C230 H230 0.9500 . ?
C231 N46 1.3282 . ?
C231 C232 1.3992 . ?
C231 H231 0.9500 . ?
C232 C233 1.3875 . ?
C232 H232 0.9500 . ?
C233 C234 1.3635 . ?
C233 H233 0.9500 . ?
C234 C235 1.4161 . ?
C234 C241 1.4626 . ?
C235 N46 1.3697 . ?
C235 C236 1.4227 . ?
C236 N47 1.3641 . ?
C236 C237 1.4074 . ?
C237 C238 1.4142 . ?
C237 C242 1.4197 . ?
C238 C239 1.4245 . ?
C238 H238 0.9500 . ?
C239 C240 1.4048 . ?
C239 H239 0.9500 . ?
C240 N47 1.3350 . ?
C240 H240 0.9500 . ?
C241 N48 1.3447 . ?
C241 C242 1.3686 . ?
C242 N49 1.3795 . ?
C243 N48 1.3483 . ?
C243 N49 1.3493 . ?
C243 C244 1.4624 . ?
C244 C249 1.3852 . ?
C244 C245 1.4080 . ?
C245 C246 1.3839 . ?
C245 H245 0.9500 . ?
C246 C247 1.3691 . ?
C246 H246 0.9500 . ?
C247 C248 1.4422 . ?
C247 C250 1.4546 . ?
C248 C249 1.3329 . ?
C248 H248 0.9500 . ?
C249 H249 0.9500 . ?
C250 N50 1.2612 . ?
C250 S6 1.7499 . ?
C251 N50 1.3616 . ?
C251 C252 1.3900 . ?
C251 C256 1.3900 . ?
C252 C253 1.3900 . ?
C252 S6 1.7110 . ?
C253 C254 1.3900 . ?
C253 H253 0.9500 . ?
C254 C255 1.3900 . ?
C254 H254 0.9500 . ?
C255 C256 1.3900 . ?
C255 H255 0.9500 . ?
C256 H256 0.9500 . ?
C257 N51 1.3782 . ?
C257 C258 1.3935 . ?
C257 H257 0.9500 . ?
C258 C259 1.4064 . ?
C258 H258 0.9500 . ?
C259 C260 1.3966 . ?
C259 H259 0.9500 . ?
C260 C261 1.3892 . ?
C260 H260 0.9500 . ?
C261 N51 1.3676 . ?
C261 C262 1.4542 . ?
C262 C263 1.3885 . ?
C262 N52 1.3921 . ?
C263 C264 1.3520 . ?
C263 H263 0.9500 . ?
C264 C265 1.3764 . ?
C264 H264 0.9500 . ?
C265 C266 1.4223 . ?
C265 H265 0.9500 . ?
C266 N52 1.3211 . ?
C266 H266 0.9500 . ?
C267 C268 1.3390 . ?
C267 N53 1.3601 . ?
C267 H267 0.9500 . ?
C268 C269 1.3746 . ?
C268 H268 0.9500 . ?
C269 C270 1.4035 . ?
C269 H269 0.9500 . ?
C270 C271 1.3765 . ?
C270 H270 0.9500 . ?
C271 N53 1.3627 . ?
C271 C272 1.4662 . ?
C272 C273 1.3643 . ?
C272 N54 1.4143 . ?
C273 C274 1.4035 . ?
C273 H273 0.9500 . ?
C274 C275 1.3798 . ?
C274 H274 0.9500 . ?
C275 C276 1.4139 . ?
C275 H275 0.9500 . ?
C276 N54 1.3351 . ?
C276 H276 0.9500 . ?
C277 C278 1.5529 . ?
C277 H27A 0.9800 . ?
C277 H27B 0.9800 . ?
C277 H27C 0.9800 . ?
C278 C279 1.3450 . ?
C278 C283 1.4548 . ?
C279 C280 1.4180 . ?
C279 H279 0.9500 . ?
C280 C281 1.3541 . ?
C280 H280 0.9500 . ?
C281 C282 1.3779 . ?
C281 H281 0.9500 . ?
C282 C283 1.3483 . ?
C282 H282 0.9500 . ?
C283 H283 0.9500 . ?
C284 C285 1.5345 . ?
C284 H28A 0.9800 . ?
C284 H28B 0.9800 . ?
C284 H28C 0.9800 . ?
C285 C290 1.3666 . ?
C285 C286 1.4209 . ?
C286 C287 1.4119 . ?
C286 H286 0.9500 . ?
C287 C288 1.3945 . ?
C287 H287 0.9500 . ?
C288 C289 1.3380 . ?
C288 H288 0.9500 . ?
C289 C290 1.4367 . ?
C289 H289 0.9500 . ?
C290 H290 0.9500 . ?
C291 C292 1.5370 . ?
C291 H29A 0.9800 . ?
C291 H29B 0.9800 . ?
C291 H29C 0.9800 . ?
C292 C293 1.3779 . ?
C292 C297 1.4353 . ?
C293 C294 1.4353 . ?
C293 H293 0.9500 . ?
C294 C295 1.3473 . ?
C294 H294 0.9500 . ?
C295 C296 1.3952 . ?
C295 H295 0.9500 . ?
C296 C297 1.3932 . ?
C296 H296 0.9500 . ?
C297 H297 0.9500 . ?
C298 C299 1.5383 . ?
C298 H29D 0.9800 . ?
C298 H29E 0.9800 . ?
C298 H29F 0.9800 . ?
C299 C304 1.3528 . ?
C299 C300 1.4180 . ?
C300 C301 1.3870 . ?
C300 H300 0.9500 . ?
C301 C302 1.3695 . ?
C301 H301 0.9500 . ?
C302 C303 1.3892 . ?
C302 H302 0.9500 . ?
C303 C304 1.3930 . ?
C303 H303 0.9500 . ?
C304 H304 0.9500 . ?
C305 C306 1.5156 . ?
C305 H30A 0.9800 . ?
C305 H30B 0.9800 . ?
C305 H30C 0.9800 . ?
C306 C307 1.3766 . ?
C306 C311 1.4647 . ?
C307 C308 1.4136 . ?
C307 H307 0.9500 . ?
C308 C309 1.3306 . ?
C308 H308 0.9500 . ?
C309 C310 1.3849 . ?
C309 H309 0.9500 . ?
C310 C311 1.3850 . ?
C310 H310 0.9500 . ?
C311 H311 0.9500 . ?
C312 C313 1.5537 . ?
C312 H31A 0.9800 . ?
C312 H31B 0.9800 . ?
C312 H31C 0.9800 . ?
C313 C314 1.3566 . ?
C313 C318 1.4484 . ?
C314 C315 1.4056 . ?
C314 H314 0.9500 . ?
C315 C316 1.3896 . ?
C315 H315 0.9500 . ?
C316 C317 1.3825 . ?
C316 H316 0.9500 . ?
C317 C318 1.3727 . ?
C317 H317 0.9500 . ?
C318 H318 0.9500 . ?
C319 N55 1.3456 . ?
C319 C320 1.6257 . ?
C322 C321 1.5928 . ?
C321 N56 1.3430 . ?
C324 C323 1.5778 . ?
C323 N57 1.3245 . ?
Cl1 O2 1.3588 . ?
Cl1 O4 1.4031 . ?
Cl1 O1 1.4036 . ?
Cl1 O3 1.4698 . ?
Cl2 O8 1.3769 . ?
Cl2 O5 1.3797 . ?
Cl2 O7 1.4171 . ?
Cl2 O6 1.4625 . ?
Cl3 O12 1.3333 . ?
Cl3 O10 1.3991 . ?
Cl3 O11 1.4082 . ?
Cl3 O9 1.4629 . ?
Cl4 O15 1.3431 . ?
Cl4 O14 1.3841 . ?
Cl4 O13 1.4114 . ?
Cl4 O16 1.4597 . ?
Cl5 O20 1.3260 . ?
Cl5 O18 1.4062 . ?
Cl5 O17 1.4094 . ?
Cl5 O19 1.4521 . ?
Cl6 O21 1.3651 . ?
Cl6 O22 1.3725 . ?
Cl6 O24 1.4303 . ?
Cl6 O23 1.4578 . ?
N1 Ru1 2.0661 . ?
N2 Ru1 2.0745 . ?
N6 Ru1 2.0597 . ?
N7 Ru1 2.0560 . ?
N8 Ru1 2.0366 . ?
N9 Ru1 2.0583 . ?
N10 Ru2 2.0588 . ?
N11 Ru2 2.0682 . ?
N15 Ru2 2.0452 . ?
N16 Ru2 2.0520 . ?
N17 Ru2 2.0618 . ?
N18 Ru2 2.0536 . ?
N19 Ru3 2.0697 . ?
N20 Ru3 2.0606 . ?
N24 Ru3 2.0437 . ?
N25 Ru3 2.0673 . ?
N26 Ru3 2.0618 . ?
N27 Ru3 2.0608 . ?
N28 Ru4 2.0706 . ?
N29 Ru4 2.0734 . ?
N33 Ru4 2.0440 . ?
N34 Ru4 2.0568 . ?
N35 Ru4 2.0593 . ?
N36 Ru4 2.0566 . ?
N37 Ru5 2.0723 . ?
N38 Ru5 2.0690 . ?
N42 Ru5 2.0552 . ?
N43 Ru5 2.0652 . ?
N44 Ru5 2.0527 . ?
N45 Ru5 2.0405 . ?
N46 Ru6 2.0823 . ?
N47 Ru6 2.0739 . ?
N51 Ru6 2.0462 . ?
N52 Ru6 2.0536 . ?
N53 Ru6 2.0565 . ?
N54 Ru6 2.0452 . ?
O49 O65 1.2635 . ?
O53 O68 1.1955 . ?
O54 O67 1.2700 . ?
O55 O64 1.1608 . ?
